data_7020639
loop_
_publ_author_name
'Wu, Tong'
'Lin, Yue-Jian'
'Jin, Guo-Xin'

_publ_section_title
;
 Stepwise formation of organometallic macrocycles and triangular prisms
 containing 2,2'-bisbenzimidazole ligands.
;
_journal_issue 1
_journal_name_full 'Dalton transactions (Cambridge, England : 2003)'
_journal_page_first 82
_journal_page_last 88
_journal_paper_doi 10.1039/c2dt31387a
_journal_volume 42
_journal_year 2013
_chemical_formula_sum 'C202 H219 F18 Ir6 N24 O27 S6'
_chemical_formula_weight 5102.57
_chemical_name_systematic
;
?
;
_space_group_IT_number 14
_symmetry_cell_setting monoclinic
_symmetry_space_group_name_Hall '-P 2ybc'
_symmetry_space_group_name_H-M 'P 1 21/c 1'
_atom_sites_solution_hydrogens geom
_atom_sites_solution_primary direct
_atom_sites_solution_secondary difmap
_audit_creation_method SHELXL-97
_cell_angle_alpha 90.00
_cell_angle_beta 110.164(2)
_cell_angle_gamma 90.00
_cell_formula_units_Z 4
_cell_length_a 22.1957(19)
_cell_length_b 33.541(3)
_cell_length_c 29.504(3)
_cell_measurement_reflns_used 9836
_cell_measurement_temperature 173(2)
_cell_measurement_theta_max 25.10
_cell_measurement_theta_min 2.17
_cell_volume 20619(3)
_computing_cell_refinement 'Bruker SAINT'
_computing_data_collection 'Bruker APEX2'
_computing_data_reduction 'Bruker SAINT'
_computing_molecular_graphics 'Bruker SHELXTL'
_computing_publication_material 'Bruker SHELXTL'
_computing_structure_refinement 'SHELXL-97 (Sheldrick, 1997)'
_computing_structure_solution 'SHELXS-97 (Sheldrick, 1990)'
_diffrn_ambient_temperature 173(2)
_diffrn_measured_fraction_theta_full 0.994
_diffrn_measured_fraction_theta_max 0.994
_diffrn_measurement_device_type 'Bruker APEX-II CCD'
_diffrn_measurement_method '\f and \w scans'
_diffrn_radiation_monochromator graphite
_diffrn_radiation_source 'fine-focus sealed tube'
_diffrn_radiation_type MoK\a
_diffrn_radiation_wavelength 0.71073
_diffrn_reflns_av_R_equivalents 0.0759
_diffrn_reflns_av_sigmaI/netI 0.1135
_diffrn_reflns_limit_h_max 27
_diffrn_reflns_limit_h_min -27
_diffrn_reflns_limit_k_max 41
_diffrn_reflns_limit_k_min -41
_diffrn_reflns_limit_l_max 36
_diffrn_reflns_limit_l_min -22
_diffrn_reflns_number 134029
_diffrn_reflns_theta_full 26.01
_diffrn_reflns_theta_max 26.01
_diffrn_reflns_theta_min 0.95
_diffrn_standards_decay_% 6.17
_exptl_absorpt_coefficient_mu 4.007
_exptl_absorpt_correction_T_max 0.7399
_exptl_absorpt_correction_T_min 0.5665
_exptl_absorpt_correction_type multi-scan
_exptl_absorpt_process_details sadabs
_exptl_crystal_colour yellow
_exptl_crystal_density_diffrn 1.644
_exptl_crystal_density_method 'not measured'
_exptl_crystal_description sheet
_exptl_crystal_F_000 10140
_exptl_crystal_size_max 0.16
_exptl_crystal_size_mid 0.14
_exptl_crystal_size_min 0.08
_platon_squeeze_details
;
;
_refine_diff_density_max 4.592
_refine_diff_density_min -2.231
_refine_diff_density_rms 0.205
_refine_ls_extinction_method none
_refine_ls_goodness_of_fit_ref 0.936
_refine_ls_hydrogen_treatment constr
_refine_ls_matrix_type full
_refine_ls_number_parameters 2061
_refine_ls_number_reflns 40344
_refine_ls_number_restraints 401
_refine_ls_restrained_S_all 0.944
_refine_ls_R_factor_all 0.1456
_refine_ls_R_factor_gt 0.0794
_refine_ls_shift/su_max 0.005
_refine_ls_shift/su_mean 0.000
_refine_ls_structure_factor_coef Fsqd
_refine_ls_weighting_details 'calc w=1/[\s^2^(Fo^2^)+(0.1419P)^2^+0.0000P] where P=(Fo^2^+2Fc^2^)/3'
_refine_ls_weighting_scheme calc
_refine_ls_wR_factor_gt 0.2123
_refine_ls_wR_factor_ref 0.2423
_reflns_number_gt 19523
_reflns_number_total 40344
_reflns_threshold_expression >2sigma(I)
_cod_data_source_file c2dt31387a.txt
_cod_data_source_block mo_4a
_cod_depositor_comments
;
The following automatic conversions were performed:

'_symmetry_cell_setting' value 'Monoclinic' changed to 'monoclinic'
according to /home/saulius/struct/CIF-dictionaries/cif_core.dic
dictionary named 'cif_core.dic' version 2.4.2 from 2011-04-26.

Automatic conversion script
Id: cif_fix_values 1891 2012-01-12 08:04:46Z andrius 
;
_cod_original_cell_volume 20618(3)
_cod_original_sg_symbol_H-M P2(1)/c
_cod_database_code 7020639

loop_
_symmetry_equiv_pos_as_xyz
'x, y, z'
'-x, y+1/2, -z+1/2'
'-x, -y, -z'
'x, -y-1/2, z-1/2'

loop_
_atom_site_label
_atom_site_type_symbol
_atom_site_fract_x
_atom_site_fract_y
_atom_site_fract_z
_atom_site_U_iso_or_equiv
_atom_site_adp_type
_atom_site_occupancy
_atom_site_symmetry_multiplicity
_atom_site_calc_flag
_atom_site_refinement_flags
_atom_site_disorder_assembly
_atom_site_disorder_group
Ir1 Ir 0.75743(2) 1.151534(14) 0.977037(19) 0.04300(14) Uani 1 1 d . . .
Ir2 Ir 0.83670(2) 1.150557(15) 0.81695(2) 0.04784(15) Uani 1 1 d . . .
Ir3 Ir 0.21756(2) 0.962578(14) 0.71697(2) 0.04709(15) Uani 1 1 d . . .
Ir4 Ir 0.30822(3) 0.963487(15) 0.56127(2) 0.05073(15) Uani 1 1 d . . .
Ir5 Ir 0.71541(3) 0.755181(15) 0.98084(2) 0.05538(17) Uani 1 1 d . . .
Ir6 Ir 0.82331(3) 0.761721(17) 0.83493(2) 0.05462(17) Uani 1 1 d . . .
N1 N 0.7194(5) 1.1649(3) 0.9006(4) 0.047(3) Uani 1 1 d . . .
N2 N 0.8271(5) 1.1212(3) 0.9527(4) 0.046(3) Uani 1 1 d . . .
N3 N 0.8614(4) 1.1211(3) 0.8875(4) 0.043(2) Uani 1 1 d . . .
N4 N 0.7537(5) 1.1670(3) 0.8354(4) 0.053(3) Uani 1 1 d . . .
N5 N 0.2512(5) 0.9233(3) 0.6729(4) 0.049(3) Uani 1 1 d . . .
N6 N 0.2520(5) 1.0042(3) 0.6754(4) 0.046(3) Uani 1 1 d . . .
N7 N 0.2882(5) 1.0046(3) 0.6114(4) 0.046(3) Uani 1 1 d . . .
N8 N 0.2829(5) 0.9234(3) 0.6073(4) 0.056(3) Uani 1 1 d . . .
N9 N 0.7921(5) 0.7820(3) 0.9653(4) 0.058(3) Uani 1 1 d . . .
N10 N 0.6900(6) 0.7418(3) 0.9049(4) 0.065(3) Uani 1 1 d . . .
N11 N 0.7360(5) 0.7433(3) 0.8465(4) 0.046(3) Uani 1 1 d . . .
N12 N 0.8375(6) 0.7858(3) 0.9064(4) 0.060(3) Uani 1 1 d . . .
N13 N 0.6175(5) 0.9593(3) 0.9413(4) 0.043(2) Uani 1 1 d . . .
N14 N 0.5277(5) 0.9963(3) 0.8934(4) 0.039(2) Uani 1 1 d . . .
N15 N 0.5223(5) 0.9253(3) 0.8923(4) 0.046(3) Uani 1 1 d . . .
N16 N 0.7010(5) 1.0996(3) 0.9607(4) 0.046(3) Uani 1 1 d . . .
N17 N 0.3125(4) 0.9624(3) 0.7685(4) 0.036(2) Uani 1 1 d . . .
N18 N 0.6697(5) 0.8119(3) 0.9606(5) 0.060(3) Uani 1 1 d . . .
N19 N 0.7242(5) 0.9543(3) 0.7509(4) 0.048(3) Uani 1 1 d . . .
N20 N 0.6298(5) 0.9907(3) 0.7069(4) 0.048(3) Uani 1 1 d . . .
N21 N 0.6277(5) 0.9205(3) 0.7092(4) 0.051(3) Uani 1 1 d . . .
N22 N 0.7887(5) 1.0979(3) 0.7900(4) 0.058(3) Uani 1 1 d . . .
N23 N 0.4025(5) 0.9607(3) 0.6108(5) 0.059(3) Uani 1 1 d . . .
N24 N 0.7769(4) 0.8150(3) 0.8063(4) 0.050(3) Uani 1 1 d . . .
O1 O 0.0514(7) 0.1085(4) 0.1412(6) 0.139(6) Uani 1 1 d . . .
O2 O 0.0804(7) 0.0442(4) 0.1819(7) 0.141(6) Uani 1 1 d . . .
O3 O -0.0303(7) 0.0569(5) 0.1351(6) 0.161(7) Uani 1 1 d . . .
O4 O 0.3067(9) 0.7806(6) 0.8740(6) 0.167(7) Uani 1 1 d U . .
O5 O 0.3128(9) 0.8398(5) 0.8283(8) 0.167(7) Uani 1 1 d U . .
O6 O 0.3138(11) 0.7745(6) 0.7932(7) 0.187(8) Uani 1 1 d U . .
O7 O 0.1452(11) 0.4099(8) 0.3341(10) 0.259(11) Uani 1 1 d DU . .
O8 O 0.1608(9) 0.3457(4) 0.3610(9) 0.185(9) Uani 1 1 d D . .
O9 O 0.2284(17) 0.3910(10) 0.4138(8) 0.332(17) Uani 1 1 d DU . .
S1 S 0.0300(3) 0.07288(19) 0.1599(2) 0.1112(18) Uani 1 1 d . . .
S2 S 0.3275(4) 0.80089(19) 0.8332(3) 0.137(3) Uani 1 1 d D . .
S3 S 0.1879(4) 0.38355(18) 0.3647(3) 0.130(2) Uani 1 1 d D . .
F1 F -0.0032(9) 0.0636(5) 0.2368(7) 0.195(7) Uani 1 1 d . . .
F2 F 0.0713(9) 0.1117(5) 0.2426(6) 0.188(7) Uani 1 1 d . . .
F3 F -0.0283(8) 0.1229(4) 0.2004(7) 0.179(7) Uani 1 1 d . . .
F4 F 0.4186(11) 0.8232(7) 0.8948(7) 0.261(10) Uani 1 1 d DU . .
F5 F 0.4350(11) 0.7646(5) 0.8766(8) 0.255(10) Uani 1 1 d DU . .
F6 F 0.4324(9) 0.8127(6) 0.8265(6) 0.260(11) Uani 1 1 d D . .
F7 F 0.2878(12) 0.3550(6) 0.3489(9) 0.273(11) Uiso 1 1 d D . .
F8 F 0.2266(15) 0.3837(9) 0.2884(10) 0.43(2) Uiso 1 1 d D . .
F9 F 0.2922(11) 0.4177(6) 0.3419(8) 0.249(9) Uiso 1 1 d D . .
C1 C 0.6759(5) 1.1861(3) 0.8624(5) 0.043(3) Uani 1 1 d . . .
C2 C 0.6182(6) 1.2041(4) 0.8614(6) 0.060(4) Uani 1 1 d . . .
H2 H 0.6044 1.2041 0.8885 0.072 Uiso 1 1 calc R . .
C3 C 0.5820(7) 1.2224(4) 0.8165(6) 0.070(4) Uani 1 1 d . . .
H3 H 0.5413 1.2336 0.8127 0.084 Uiso 1 1 calc R . .
C4 C 0.6048(8) 1.2241(4) 0.7788(6) 0.067(4) Uani 1 1 d . . .
H4 H 0.5814 1.2388 0.7507 0.080 Uiso 1 1 calc R . .
C5 C 0.6586(6) 1.2059(4) 0.7804(6) 0.060(4) Uani 1 1 d . . .
H5 H 0.6720 1.2055 0.7530 0.072 Uiso 1 1 calc R . .
C6 C 0.6956(6) 1.1870(3) 0.8241(5) 0.042(3) Uani 1 1 d . . .
C7 C 0.7649(6) 1.1559(3) 0.8818(5) 0.043(3) Uani 1 1 d . . .
C8 C 0.8181(6) 1.1325(4) 0.9084(6) 0.052(4) Uani 1 1 d . . .
C9 C 0.8791(7) 1.0965(4) 0.9620(6) 0.062(4) Uani 1 1 d . . .
C10 C 0.9115(7) 1.0728(4) 1.0025(6) 0.061(4) Uani 1 1 d . . .
H10 H 0.8969 1.0723 1.0292 0.074 Uiso 1 1 calc R . .
C11 C 0.9650(8) 1.0499(4) 1.0039(7) 0.079(5) Uani 1 1 d . . .
H11 H 0.9880 1.0350 1.0320 0.094 Uiso 1 1 calc R . .
C12 C 0.9839(7) 1.0493(4) 0.9628(8) 0.078(5) Uani 1 1 d . . .
H12 H 1.0193 1.0332 0.9634 0.094 Uiso 1 1 calc R . .
C13 C 0.9518(7) 1.0720(5) 0.9205(7) 0.074(5) Uani 1 1 d . . .
H13 H 0.9640 1.0712 0.8927 0.089 Uiso 1 1 calc R . .
C14 C 0.9007(6) 1.0955(4) 0.9230(5) 0.052(3) Uani 1 1 d . . .
C15 C 0.2655(6) 0.8834(3) 0.6659(5) 0.055(4) Uani 1 1 d . . .
C16 C 0.2704(7) 0.8491(4) 0.6939(6) 0.073(5) Uani 1 1 d . . .
H16 H 0.2581 0.8492 0.7217 0.088 Uiso 1 1 calc R . .
C17 C 0.2943(8) 0.8141(4) 0.6792(7) 0.086(6) Uani 1 1 d . . .
H17 H 0.2965 0.7899 0.6965 0.103 Uiso 1 1 calc R . .
C18 C 0.3153(7) 0.8148(4) 0.6378(6) 0.062(4) Uani 1 1 d . . .
H18 H 0.3341 0.7918 0.6294 0.074 Uiso 1 1 calc R . .
C19 C 0.3084(7) 0.8469(4) 0.6125(6) 0.062(4) Uani 1 1 d . . .
H19 H 0.3186 0.8461 0.5838 0.074 Uiso 1 1 calc R . .
C20 C 0.2861(6) 0.8835(3) 0.6257(5) 0.051(3) Uani 1 1 d . . .
C21 C 0.2623(6) 0.9432(3) 0.6382(5) 0.043(3) Uani 1 1 d . . .
C22 C 0.2621(6) 0.9843(4) 0.6393(5) 0.046(3) Uani 1 1 d . . .
C23 C 0.2730(7) 1.0421(3) 0.6708(5) 0.059(4) Uani 1 1 d . . .
C24 C 0.2806(7) 1.0772(4) 0.7007(6) 0.069(4) Uani 1 1 d . . .
H24 H 0.2678 1.0775 0.7282 0.083 Uiso 1 1 calc R . .
C25 C 0.3061(6) 1.1086(4) 0.6878(6) 0.062(4) Uani 1 1 d . . .
H25 H 0.3083 1.1329 0.7048 0.074 Uiso 1 1 calc R . .
C26 C 0.3301(7) 1.1072(4) 0.6498(7) 0.075(5) Uani 1 1 d . . .
H26 H 0.3508 1.1304 0.6438 0.090 Uiso 1 1 calc R . .
C27 C 0.3260(7) 1.0759(4) 0.6217(5) 0.059(4) Uani 1 1 d . . .
H27 H 0.3412 1.0767 0.5953 0.071 Uiso 1 1 calc R . .
C28 C 0.2995(6) 1.0432(3) 0.6321(5) 0.046(3) Uani 1 1 d . . .
C29 C 0.8475(6) 0.8084(4) 0.9824(6) 0.061(4) Uani 1 1 d . . .
C30 C 0.8741(7) 0.8304(5) 1.0219(6) 0.073(4) Uani 1 1 d . . .
H30 H 0.8571 0.8289 1.0474 0.088 Uiso 1 1 calc R . .
C31 C 0.9250(8) 0.8550(5) 1.0270(7) 0.075(5) Uani 1 1 d . . .
H31 H 0.9420 0.8714 1.0547 0.090 Uiso 1 1 calc R . .
C32 C 0.9515(8) 0.8553(5) 0.9904(7) 0.076(5) Uani 1 1 d . . .
H32 H 0.9892 0.8707 0.9952 0.092 Uiso 1 1 calc R . .
C33 C 0.9265(8) 0.8350(5) 0.9487(6) 0.076(5) Uani 1 1 d . . .
H33 H 0.9435 0.8378 0.9234 0.091 Uiso 1 1 calc R . .
C34 C 0.8764(6) 0.8105(4) 0.9443(5) 0.062(4) Uani 1 1 d . . .
C35 C 0.7911(6) 0.7721(4) 0.9201(6) 0.056(4) Uani 1 1 d . . .
C36 C 0.7401(7) 0.7504(4) 0.8916(5) 0.054(4) Uani 1 1 d . . .
C37 C 0.6458(5) 0.7264(4) 0.8610(5) 0.047(3) Uani 1 1 d . . .
C38 C 0.5845(7) 0.7113(4) 0.8527(6) 0.065(4) Uani 1 1 d . . .
H38 H 0.5661 0.7104 0.8774 0.077 Uiso 1 1 calc R . .
C39 C 0.5529(8) 0.6981(5) 0.8075(7) 0.078(5) Uani 1 1 d . . .
H39 H 0.5113 0.6871 0.8006 0.094 Uiso 1 1 calc R . .
C40 C 0.5784(8) 0.7000(4) 0.7705(6) 0.075(5) Uani 1 1 d . . .
H40 H 0.5532 0.6920 0.7387 0.090 Uiso 1 1 calc R . .
C41 C 0.6409(7) 0.7134(4) 0.7800(6) 0.060(4) Uani 1 1 d . . .
H41 H 0.6602 0.7131 0.7559 0.072 Uiso 1 1 calc R . .
C42 C 0.6732(5) 0.7272(3) 0.8258(5) 0.042(3) Uani 1 1 d . . .
C43 C 0.5886(6) 0.9928(4) 0.9249(4) 0.040(3) Uani 1 1 d . . .
C44 C 0.4979(5) 0.9617(3) 0.8775(4) 0.037(3) Uani 1 1 d . . .
C45 C 0.5811(6) 0.9266(3) 0.9242(4) 0.039(3) Uani 1 1 d . . .
C46 C 0.6381(6) 1.1000(4) 0.9325(5) 0.053(4) Uani 1 1 d . . .
H46 H 0.6194 1.1248 0.9196 0.064 Uiso 1 1 calc R . .
C47 C 0.6000(5) 1.0666(3) 0.9216(5) 0.047(3) Uani 1 1 d . . .
H47 H 0.5565 1.0686 0.9010 0.056 Uiso 1 1 calc R . .
C48 C 0.6251(5) 1.0306(4) 0.9404(4) 0.037(3) Uani 1 1 d . . .
C49 C 0.6912(6) 1.0284(4) 0.9719(5) 0.051(3) Uani 1 1 d . . .
H49 H 0.7105 1.0040 0.9859 0.061 Uiso 1 1 calc R . .
C50 C 0.7237(6) 1.0629(4) 0.9802(4) 0.044(3) Uani 1 1 d . . .
H50 H 0.7669 1.0620 1.0018 0.053 Uiso 1 1 calc R . .
C51 C 0.3422(6) 0.9281(3) 0.7872(5) 0.047(3) Uani 1 1 d . . .
H51 H 0.3220 0.9037 0.7740 0.056 Uiso 1 1 calc R . .
C52 C 0.3974(7) 0.9267(3) 0.8224(5) 0.052(3) Uani 1 1 d . . .
H52 H 0.4145 0.9017 0.8361 0.063 Uiso 1 1 calc R . .
C53 C 0.4319(5) 0.9626(3) 0.8403(5) 0.041(3) Uani 1 1 d . . .
C54 C 0.4029(6) 0.9982(3) 0.8232(4) 0.042(3) Uani 1 1 d . . .
H54 H 0.4229 1.0229 0.8356 0.050 Uiso 1 1 calc R . .
C55 C 0.3432(7) 0.9968(4) 0.7869(5) 0.051(3) Uani 1 1 d . . .
H55 H 0.3228 1.0213 0.7744 0.061 Uiso 1 1 calc R . .
C56 C 0.6997(7) 0.8447(4) 0.9830(7) 0.080(5) Uani 1 1 d . . .
H56 H 0.7419 0.8420 1.0057 0.096 Uiso 1 1 calc R . .
C57 C 0.6725(6) 0.8825(3) 0.9749(5) 0.048(3) Uani 1 1 d . . .
H57 H 0.6938 0.9050 0.9929 0.058 Uiso 1 1 calc R . .
C58 C 0.6121(5) 0.8857(3) 0.9388(5) 0.043(3) Uani 1 1 d . . .
C59 C 0.5807(7) 0.8514(4) 0.9161(6) 0.071(4) Uani 1 1 d . . .
H59 H 0.5385 0.8526 0.8930 0.085 Uiso 1 1 calc R . .
C60 C 0.6127(8) 0.8155(4) 0.9283(7) 0.073(5) Uani 1 1 d . . .
H60 H 0.5920 0.7921 0.9122 0.088 Uiso 1 1 calc R . .
C61 C 0.6927(7) 0.9892(4) 0.7343(5) 0.058(4) Uani 1 1 d . . .
C62 C 0.6004(6) 0.9563(4) 0.6945(5) 0.059(4) Uani 1 1 d . . .
C63 C 0.6897(6) 0.9228(4) 0.7383(4) 0.046(3) Uani 1 1 d . . .
C64 C 0.7273(6) 1.0978(3) 0.7599(5) 0.049(3) Uani 1 1 d . . .
H64 H 0.7050 1.1225 0.7529 0.059 Uiso 1 1 calc R . .
C65 C 0.6955(7) 1.0641(5) 0.7389(6) 0.071(4) Uani 1 1 d . . .
H65 H 0.6531 1.0657 0.7163 0.085 Uiso 1 1 calc R . .
C66 C 0.7255(5) 1.0282(4) 0.7509(4) 0.037(3) Uani 1 1 d . . .
C67 C 0.7895(4) 1.0290(4) 0.7805(5) 0.044(3) Uani 1 1 d U . .
H67 H 0.8134 1.0049 0.7882 0.052 Uiso 1 1 calc R . .
C68 C 0.8167(6) 1.0626(3) 0.7976(5) 0.051(4) Uani 1 1 d . . .
H68 H 0.8607 1.0618 0.8173 0.061 Uiso 1 1 calc R . .
C69 C 0.4341(7) 0.9260(4) 0.6270(6) 0.062(4) Uani 1 1 d . . .
H69 H 0.4098 0.9021 0.6191 0.074 Uiso 1 1 calc R . .
C70 C 0.4958(7) 0.9226(4) 0.6528(6) 0.069(4) Uani 1 1 d . . .
H70 H 0.5150 0.8974 0.6635 0.083 Uiso 1 1 calc R . .
C71 C 0.5312(6) 0.9578(4) 0.6634(5) 0.052(3) Uani 1 1 d . . .
C72 C 0.5020(7) 0.9936(4) 0.6501(6) 0.070(4) Uani 1 1 d . . .
H72 H 0.5253 1.0179 0.6579 0.084 Uiso 1 1 calc R . .
C73 C 0.4364(8) 0.9931(5) 0.6246(6) 0.075(5) Uani 1 1 d . . .
H73 H 0.4148 1.0180 0.6166 0.090 Uiso 1 1 calc R . .
C74 C 0.8069(5) 0.8494(3) 0.8142(5) 0.045(3) Uani 1 1 d . . .
H74 H 0.8496 0.8497 0.8367 0.054 Uiso 1 1 calc R . .
C75 C 0.7817(7) 0.8852(4) 0.7926(6) 0.066(4) Uani 1 1 d . . .
H75 H 0.8053 0.9094 0.8009 0.079 Uiso 1 1 calc R . .
C76 C 0.7225(5) 0.8843(3) 0.7596(5) 0.041(3) Uani 1 1 d . . .
C77 C 0.6861(6) 0.8464(4) 0.7469(5) 0.056(4) Uani 1 1 d . . .
H77 H 0.6440 0.8449 0.7237 0.067 Uiso 1 1 calc R . .
C78 C 0.7180(7) 0.8139(4) 0.7712(5) 0.054(4) Uani 1 1 d . . .
H78 H 0.6977 0.7887 0.7632 0.065 Uiso 1 1 calc R . .
C79 C 0.7561(7) 1.2111(4) 1.0021(5) 0.051(3) Uani 1 1 d . . .
C80 C 0.7159(8) 1.1896(4) 1.0173(6) 0.068(4) Uani 1 1 d . . .
C81 C 0.7551(8) 1.1599(4) 1.0504(5) 0.062(4) Uani 1 1 d . . .
C82 C 0.8218(6) 1.1658(4) 1.0507(5) 0.047(3) Uani 1 1 d . . .
C83 C 0.8183(7) 1.1992(4) 1.0166(6) 0.061(4) Uani 1 1 d . . .
C84 C 0.7325(10) 1.2472(4) 0.9631(8) 0.107(7) Uani 1 1 d . . .
H84A H 0.6936 1.2390 0.9368 0.161 Uiso 1 1 calc R . .
H84B H 0.7664 1.2534 0.9500 0.161 Uiso 1 1 calc R . .
H84C H 0.7233 1.2708 0.9791 0.161 Uiso 1 1 calc R . .
C85 C 0.6446(8) 1.1953(5) 1.0084(6) 0.076(5) Uani 1 1 d . . .
H85A H 0.6393 1.2105 1.0352 0.115 Uiso 1 1 calc R . .
H85B H 0.6240 1.1692 1.0063 0.115 Uiso 1 1 calc R . .
H85C H 0.6247 1.2098 0.9781 0.115 Uiso 1 1 calc R . .
C86 C 0.7343(10) 1.1280(5) 1.0769(7) 0.103(7) Uani 1 1 d . . .
H86A H 0.7388 1.1375 1.1093 0.154 Uiso 1 1 calc R . .
H86B H 0.7612 1.1043 1.0794 0.154 Uiso 1 1 calc R . .
H86C H 0.6893 1.1212 1.0593 0.154 Uiso 1 1 calc R . .
C87 C 0.8787(8) 1.1439(4) 1.0788(6) 0.078(5) Uani 1 1 d . . .
H87A H 0.9004 1.1581 1.1091 0.117 Uiso 1 1 calc R . .
H87B H 0.9078 1.1417 1.0604 0.117 Uiso 1 1 calc R . .
H87C H 0.8665 1.1172 1.0859 0.117 Uiso 1 1 calc R . .
C88 C 0.8798(8) 1.2152(5) 1.0092(7) 0.094(6) Uani 1 1 d . . .
H88A H 0.8679 1.2312 0.9797 0.142 Uiso 1 1 calc R . .
H88B H 0.9066 1.1927 1.0065 0.142 Uiso 1 1 calc R . .
H88C H 0.9039 1.2318 1.0369 0.142 Uiso 1 1 calc R . .
C89 C 0.8570(6) 1.2094(4) 0.7977(6) 0.061(4) Uani 1 1 d . . .
C90 C 0.9133(6) 1.1938(5) 0.8324(5) 0.063(4) Uani 1 1 d . . .
C91 C 0.9283(8) 1.1582(4) 0.8099(6) 0.064(4) Uani 1 1 d . . .
C92 C 0.8844(7) 1.1537(5) 0.7634(6) 0.061(4) Uani 1 1 d . . .
C93 C 0.8384(7) 1.1843(5) 0.7553(6) 0.066(4) Uani 1 1 d . . .
C94 C 0.8262(7) 1.2477(4) 0.8048(5) 0.064(4) Uani 1 1 d . . .
H94A H 0.8306 1.2504 0.8389 0.095 Uiso 1 1 calc R . .
H94B H 0.7806 1.2474 0.7849 0.095 Uiso 1 1 calc R . .
H94C H 0.8474 1.2702 0.7954 0.095 Uiso 1 1 calc R . .
C95 C 0.9502(8) 1.2117(5) 0.8830(7) 0.091(6) Uani 1 1 d . . .
H95A H 0.9948 1.2169 0.8858 0.137 Uiso 1 1 calc R . .
H95B H 0.9493 1.1927 0.9080 0.137 Uiso 1 1 calc R . .
H95C H 0.9297 1.2367 0.8871 0.137 Uiso 1 1 calc R . .
C96 C 0.9891(8) 1.1347(5) 0.8331(7) 0.087(5) Uani 1 1 d . . .
H96A H 0.9829 1.1073 0.8209 0.130 Uiso 1 1 calc R . .
H96B H 0.9996 1.1345 0.8682 0.130 Uiso 1 1 calc R . .
H96C H 1.0243 1.1471 0.8253 0.130 Uiso 1 1 calc R . .
C97 C 0.8836(8) 1.1201(5) 0.7304(6) 0.083(5) Uani 1 1 d . . .
H97A H 0.9130 1.1260 0.7129 0.124 Uiso 1 1 calc R . .
H97B H 0.8400 1.1166 0.7072 0.124 Uiso 1 1 calc R . .
H97C H 0.8974 1.0956 0.7492 0.124 Uiso 1 1 calc R . .
C98 C 0.7812(7) 1.1915(5) 0.7079(6) 0.075(5) Uani 1 1 d . . .
H98A H 0.7973 1.2016 0.6830 0.113 Uiso 1 1 calc R . .
H98B H 0.7519 1.2111 0.7137 0.113 Uiso 1 1 calc R . .
H98C H 0.7583 1.1664 0.6970 0.113 Uiso 1 1 calc R . .
C99 C 0.1159(7) 0.9689(5) 0.6824(7) 0.071(4) Uani 1 1 d . . .
C100 C 0.1279(8) 0.9317(5) 0.7040(8) 0.093(6) Uani 1 1 d . . .
C101 C 0.1643(7) 0.9375(5) 0.7586(8) 0.084(6) Uani 1 1 d . . .
C102 C 0.1676(7) 0.9773(5) 0.7671(6) 0.068(4) Uani 1 1 d . . .
C103 C 0.1383(9) 0.9961(5) 0.7208(8) 0.086(5) Uani 1 1 d . . .
C104 C 0.0774(10) 0.9780(9) 0.6320(8) 0.161(12) Uani 1 1 d . . .
H10A H 0.0810 0.9560 0.6112 0.242 Uiso 1 1 calc R . .
H10B H 0.0931 1.0026 0.6221 0.242 Uiso 1 1 calc R . .
H10C H 0.0324 0.9813 0.6291 0.242 Uiso 1 1 calc R . .
C105 C 0.1119(10) 0.8905(6) 0.6818(9) 0.140(8) Uani 1 1 d U . .
H10D H 0.0679 0.8834 0.6790 0.211 Uiso 1 1 calc R . .
H10E H 0.1418 0.8710 0.7023 0.211 Uiso 1 1 calc R . .
H10F H 0.1156 0.8905 0.6496 0.211 Uiso 1 1 calc R . .
C106 C 0.1874(11) 0.9039(8) 0.7949(10) 0.158(12) Uani 1 1 d . . .
H10G H 0.1941 0.9140 0.8274 0.236 Uiso 1 1 calc R . .
H10H H 0.2279 0.8933 0.7935 0.236 Uiso 1 1 calc R . .
H10I H 0.1551 0.8827 0.7871 0.236 Uiso 1 1 calc R . .
C107 C 0.1942(10) 0.9964(8) 0.8132(9) 0.134(9) Uani 1 1 d . . .
H10J H 0.1643 0.9937 0.8309 0.201 Uiso 1 1 calc R . .
H10K H 0.2013 1.0247 0.8085 0.201 Uiso 1 1 calc R . .
H10L H 0.2351 0.9837 0.8316 0.201 Uiso 1 1 calc R . .
C108 C 0.1298(10) 1.0430(5) 0.7166(9) 0.119(8) Uani 1 1 d . . .
H10M H 0.1408 1.0525 0.6890 0.178 Uiso 1 1 calc R . .
H10N H 0.1582 1.0555 0.7462 0.178 Uiso 1 1 calc R . .
H10O H 0.0852 1.0499 0.7118 0.178 Uiso 1 1 calc R . .
C109 C 0.2471(10) 0.9401(6) 0.4914(5) 0.086(5) Uani 1 1 d . . .
C110 C 0.2330(11) 0.9807(7) 0.4964(6) 0.093(6) Uani 1 1 d . . .
C111 C 0.2862(10) 1.0010(6) 0.4983(5) 0.077(5) Uani 1 1 d . . .
C112 C 0.3424(11) 0.9747(8) 0.5003(8) 0.108(7) Uani 1 1 d . . .
C113 C 0.3147(13) 0.9347(6) 0.4986(6) 0.099(7) Uani 1 1 d . . .
C114 C 0.2070(10) 0.9033(7) 0.4909(7) 0.127(8) Uani 1 1 d . . .
H11A H 0.1760 0.9094 0.5069 0.191 Uiso 1 1 calc R . .
H11B H 0.2352 0.8816 0.5081 0.191 Uiso 1 1 calc R . .
H11C H 0.1841 0.8952 0.4575 0.191 Uiso 1 1 calc R . .
C115 C 0.1655(17) 0.9976(11) 0.4903(10) 0.225(18) Uani 1 1 d . . .
H11D H 0.1415 1.0022 0.4560 0.338 Uiso 1 1 calc R . .
H11E H 0.1701 1.0229 0.5079 0.338 Uiso 1 1 calc R . .
H11F H 0.1422 0.9785 0.5032 0.338 Uiso 1 1 calc R . .
C116 C 0.2983(13) 1.0457(6) 0.4992(9) 0.144(9) Uani 1 1 d . . .
H11G H 0.2592 1.0593 0.4790 0.216 Uiso 1 1 calc R . .
H11H H 0.3331 1.0511 0.4867 0.216 Uiso 1 1 calc R . .
H11I H 0.3105 1.0554 0.5325 0.216 Uiso 1 1 calc R . .
C117 C 0.4037(13) 0.9857(10) 0.5024(10) 0.191(14) Uani 1 1 d . . .
H11J H 0.4034 1.0136 0.4925 0.287 Uiso 1 1 calc R . .
H11K H 0.4172 0.9687 0.4807 0.287 Uiso 1 1 calc R . .
H11L H 0.4337 0.9825 0.5355 0.287 Uiso 1 1 calc R . .
C118 C 0.3546(14) 0.8983(8) 0.4945(9) 0.162(10) Uani 1 1 d U . .
H11M H 0.3302 0.8739 0.4942 0.242 Uiso 1 1 calc R . .
H11N H 0.3948 0.8978 0.5221 0.242 Uiso 1 1 calc R . .
H11O H 0.3641 0.9001 0.4645 0.242 Uiso 1 1 calc R . .
C119 C 0.6901(4) 0.6960(2) 0.9994(3) 0.083(5) Uani 1 1 d GU . .
C120 C 0.7575(4) 0.70192(19) 1.0223(2) 0.112(7) Uani 1 1 d GU . .
C121 C 0.7667(4) 0.7353(2) 1.0540(2) 0.094(6) Uani 1 1 d GU . .
C122 C 0.7050(5) 0.7501(2) 1.0507(3) 0.091(6) Uani 1 1 d GU . .
C123 C 0.6576(5) 0.7258(2) 1.0169(3) 0.091(5) Uani 1 1 d GU . .
C124 C 0.6584(5) 0.6638(3) 0.9629(3) 0.181(12) Uani 1 1 d GU . .
H12A H 0.6347 0.6762 0.9317 0.271 Uiso 1 1 calc R . .
H12B H 0.6287 0.6485 0.9741 0.271 Uiso 1 1 calc R . .
H12C H 0.6914 0.6460 0.9591 0.271 Uiso 1 1 calc R . .
C125 C 0.8101(4) 0.6770(2) 1.0144(3) 0.27(2) Uiso 1 1 d G . .
H12D H 0.8025 0.6488 1.0190 0.412 Uiso 1 1 calc R . .
H12E H 0.8518 0.6850 1.0376 0.412 Uiso 1 1 calc R . .
H12F H 0.8099 0.6812 0.9815 0.412 Uiso 1 1 calc R . .
C126 C 0.8309(5) 0.7521(3) 1.0857(3) 0.167(11) Uani 1 1 d GU . .
H12G H 0.8253 0.7671 1.1125 0.251 Uiso 1 1 calc R . .
H12H H 0.8476 0.7700 1.0664 0.251 Uiso 1 1 calc R . .
H12I H 0.8613 0.7303 1.0985 0.251 Uiso 1 1 calc R . .
C127 C 0.6921(6) 0.7854(3) 1.0782(3) 0.176(11) Uani 1 1 d GU . .
H12J H 0.6890 0.7762 1.1088 0.264 Uiso 1 1 calc R . .
H12K H 0.6516 0.7981 1.0589 0.264 Uiso 1 1 calc R . .
H12L H 0.7272 0.8046 1.0846 0.264 Uiso 1 1 calc R . .
C128 C 0.5854(5) 0.7308(3) 1.0022(3) 0.185(11) Uani 1 1 d GU . .
H12M H 0.5656 0.7047 1.0026 0.278 Uiso 1 1 calc R . .
H12N H 0.5685 0.7421 0.9697 0.278 Uiso 1 1 calc R . .
H12O H 0.5757 0.7487 1.0250 0.278 Uiso 1 1 calc R . .
C129 C 0.8411(4) 0.7280(3) 0.7799(3) 0.098(6) Uani 1 1 d GU . .
C130 C 0.8785(4) 0.7610(3) 0.7847(4) 0.098(7) Uani 1 1 d G . .
C131 C 0.9214(4) 0.7616(3) 0.8305(4) 0.096(6) Uani 1 1 d G . .
C132 C 0.9106(3) 0.7290(2) 0.8540(3) 0.078(5) Uani 1 1 d G . .
C133 C 0.8610(4) 0.7083(2) 0.8228(3) 0.098(7) Uani 1 1 d G . .
C134 C 0.7894(5) 0.7160(4) 0.7368(4) 0.195(12) Uani 1 1 d GU . .
H13A H 0.8068 0.7008 0.7158 0.293 Uiso 1 1 calc R . .
H13B H 0.7674 0.7398 0.7196 0.293 Uiso 1 1 calc R . .
H13C H 0.7589 0.6994 0.7457 0.293 Uiso 1 1 calc R . .
C135 C 0.8734(6) 0.7902(3) 0.7475(4) 0.261(19) Uani 1 1 d GU . .
H13D H 0.9026 0.7830 0.7304 0.392 Uiso 1 1 calc R . .
H13E H 0.8850 0.8165 0.7623 0.392 Uiso 1 1 calc R . .
H13F H 0.8292 0.7908 0.7247 0.392 Uiso 1 1 calc R . .
C136 C 0.9700(5) 0.7916(3) 0.8506(4) 0.192(13) Uiso 1 1 d G . .
H13G H 0.9970 0.7838 0.8833 0.288 Uiso 1 1 calc R . .
H13H H 0.9494 0.8172 0.8519 0.288 Uiso 1 1 calc R . .
H13I H 0.9967 0.7943 0.8303 0.288 Uiso 1 1 calc R . .
C137 C 0.9457(3) 0.7183(3) 0.9036(3) 0.173(13) Uani 1 1 d G . .
H13J H 0.9912 0.7248 0.9114 0.260 Uiso 1 1 calc R . .
H13K H 0.9410 0.6897 0.9081 0.260 Uiso 1 1 calc R . .
H13L H 0.9287 0.7333 0.9251 0.260 Uiso 1 1 calc R . .
C138 C 0.8341(5) 0.6716(2) 0.8333(4) 0.189(12) Uani 1 1 d GU . .
H13M H 0.7874 0.6744 0.8239 0.283 Uiso 1 1 calc R . .
H13N H 0.8526 0.6660 0.8679 0.283 Uiso 1 1 calc R . .
H13O H 0.8440 0.6497 0.8151 0.283 Uiso 1 1 calc R . .
C139 C 0.0130(13) 0.0922(8) 0.2127(10) 0.119(7) Uiso 1 1 d . . .
C140 C 0.4098(9) 0.7981(7) 0.8591(8) 0.236(19) Uiso 1 1 d D . .
C141 C 0.2500(12) 0.3881(8) 0.3380(11) 0.26(2) Uiso 1 1 d D . .
C145 C 0.8353(11) 0.9400(7) 0.9272(8) 0.092(14) Uani 0.401(11) 1 d PGU A 1
H145 H 0.8754 0.9299 0.9477 0.111 Uiso 0.401(11) 1 calc PR A 1
C146 C 0.8276(10) 0.9813(7) 0.9182(8) 0.057(9) Uani 0.401(11) 1 d PGU A 1
H146 H 0.8624 0.9990 0.9325 0.068 Uiso 0.401(11) 1 calc PR A 1
C147 C 0.7681(9) 0.9964(5) 0.8878(7) 0.089(18) Uani 0.401(11) 1 d PGD A 1
C148 C 0.7164(7) 0.9702(4) 0.8664(5) 0.107(8) Uani 0.401(11) 1 d PG A 1
C149 C 0.7242(9) 0.9290(5) 0.8754(7) 0.093(8) Uani 0.401(11) 1 d PGD A 1
C150 C 0.7836(10) 0.9138(7) 0.9058(9) 0.081(12) Uani 0.401(11) 1 d PGU A 1
H150 H 0.7889 0.8860 0.9119 0.098 Uiso 0.401(11) 1 calc PR A 1
C151 C 0.6494(8) 0.9801(5) 0.8353(6) 0.049(9) Uani 0.401(11) 1 d PGU A 1
C152 C 0.6359(10) 1.0210(6) 0.8261(8) 0.064(11) Uani 0.401(11) 1 d PGDU A 1
C153 C 0.5751(13) 1.0331(8) 0.7946(10) 0.120(8) Uani 0.401(11) 1 d PGU A 1
H153 H 0.5660 1.0606 0.7884 0.144 Uiso 0.401(11) 1 calc PR A 1
C154 C 0.5277(14) 1.0044(9) 0.7723(10) 0.144(11) Uani 0.401(11) 1 d PGU A 1
H154 H 0.4867 1.0125 0.7511 0.173 Uiso 0.401(11) 1 calc PR A 1
C155 C 0.5413(13) 0.9635(8) 0.7815(10) 0.074(12) Uani 0.401(11) 1 d PGU A 1
H155 H 0.5094 0.9441 0.7665 0.089 Uiso 0.401(11) 1 calc PR A 1
C156 C 0.6021(10) 0.9513(6) 0.8131(8) 0.062(5) Uani 0.401(11) 1 d PGD A 1
C157 C 0.750(3) 1.0352(10) 0.872(2) 0.13(2) Uani 0.401(11) 1 d PDU A 1
H157 H 0.7831 1.0549 0.8804 0.161 Uiso 0.401(11) 1 calc PR A 1
C158 C 0.688(2) 1.0474(16) 0.846(2) 0.093(9) Uani 0.401(11) 1 d PD A 1
H158 H 0.6801 1.0751 0.8405 0.111 Uiso 0.401(11) 1 calc PR A 1
C159 C 0.6737(18) 0.9011(14) 0.8538(15) 0.098(15) Uani 0.401(11) 1 d PDU A 1
H159 H 0.6827 0.8739 0.8621 0.117 Uiso 0.401(11) 1 calc PR A 1
C160 C 0.612(2) 0.9103(9) 0.8213(18) 0.115(19) Uani 0.401(11) 1 d PDU A 1
H160 H 0.5803 0.8907 0.8065 0.138 Uiso 0.401(11) 1 calc PR A 1
C14A C 0.4919(8) 1.0911(5) 0.7489(6) 0.129(15) Uani 0.599(11) 1 d PG A 2
H14A H 0.4607 1.1103 0.7323 0.155 Uiso 0.599(11) 1 calc PR A 2
C14B C 0.4757(7) 1.0501(4) 0.7458(6) 0.102(12) Uani 0.599(11) 1 d PG A 2
H14B H 0.4335 1.0418 0.7270 0.123 Uiso 0.599(11) 1 calc PR A 2
C14C C 0.5223(6) 1.0215(3) 0.7706(5) 0.144(11) Uani 0.599(11) 1 d PGD A 2
C14D C 0.5851(5) 1.0338(3) 0.7987(4) 0.120(8) Uani 0.599(11) 1 d PGU A 2
C14E C 0.6013(6) 1.0748(4) 0.8018(5) 0.19(2) Uani 0.599(11) 1 d PGU A 2
C15A C 0.5548(8) 1.1034(4) 0.7770(6) 0.058(7) Uani 0.599(11) 1 d PG A 2
H15A H 0.5656 1.1309 0.7791 0.069 Uiso 0.599(11) 1 calc PR A 2
C15B C 0.6260(6) 0.9978(3) 0.8205(4) 0.066(8) Uani 0.599(11) 1 d PGU A 2
C15C C 0.6060(7) 0.9595(4) 0.8136(5) 0.062(5) Uani 0.599(11) 1 d PGDU A 2
C15D C 0.6462(8) 0.9297(5) 0.8360(6) 0.070(8) Uani 0.599(11) 1 d PG A 2
H15D H 0.6321 0.9028 0.8312 0.085 Uiso 0.599(11) 1 calc PR A 2
C15E C 0.7066(9) 0.9382(6) 0.8655(6) 0.093(8) Uani 0.599(11) 1 d PG A 2
H15E H 0.7350 0.9173 0.8812 0.111 Uiso 0.599(11) 1 calc PR A 2
C15F C 0.7267(8) 0.9765(5) 0.8724(6) 0.107(8) Uani 0.599(11) 1 d PG A 2
H15F H 0.7691 0.9825 0.8930 0.129 Uiso 0.599(11) 1 calc PR A 2
C15G C 0.6864(7) 1.0063(4) 0.8499(5) 0.095(11) Uani 0.599(11) 1 d PG A 2
C15H C 0.6638(18) 1.0788(12) 0.8399(14) 0.117(12) Uani 0.599(11) 1 d PU A 2
H15H H 0.6772 1.1052 0.8504 0.141 Uiso 0.599(11) 1 calc PR A 2
C15I C 0.7100(19) 1.0455(11) 0.8646(16) 0.093(9) Uani 0.599(11) 1 d PU A 2
H15I H 0.7511 1.0504 0.8879 0.111 Uiso 0.599(11) 1 calc PR A 2
C15J C 0.5005(18) 0.9736(9) 0.7590(15) 0.113(12) Uani 0.599(11) 1 d PDU A 2
H15J H 0.4598 0.9666 0.7363 0.136 Uiso 0.599(11) 1 calc PR A 2
C16A C 0.542(2) 0.9457(16) 0.7825(19) 0.17(2) Uiso 0.599(11) 1 d PD A 2
H16A H 0.5307 0.9182 0.7794 0.208 Uiso 0.599(11) 1 calc PR A 2
C161 C 0.9618(8) 0.2644(6) 0.2265(7) 0.138(9) Uani 1 1 d GDU . .
C162 C 0.9313(9) 0.2809(5) 0.1800(7) 0.179(12) Uani 1 1 d GU . .
C163 C 0.8761(8) 0.2624(6) 0.1474(7) 0.179(13) Uani 1 1 d GDU . .
C164 C 0.8513(9) 0.2273(6) 0.1612(9) 0.203(15) Uani 1 1 d GDU . .
H164 H 0.8143 0.2149 0.1393 0.244 Uiso 1 1 calc R . .
C165 C 0.8819(11) 0.2108(5) 0.2076(9) 0.168(12) Uani 1 1 d G . .
H165 H 0.8653 0.1873 0.2169 0.202 Uiso 1 1 calc R . .
C166 C 0.9371(11) 0.2294(6) 0.2403(7) 0.153(10) Uani 1 1 d GU . .
C167 C 0.9754(15) 0.2134(10) 0.2896(12) 0.181(12) Uani 1 1 d DU . .
H167 H 0.9630 0.1896 0.3016 0.218 Uiso 1 1 calc R . .
C168 C 1.0303(17) 0.2348(9) 0.3174(9) 0.236(17) Uani 1 1 d DU . .
H168 H 1.0540 0.2244 0.3484 0.283 Uiso 1 1 calc R . .
C169 C 1.053(2) 0.2700(13) 0.3037(14) 0.36(3) Uiso 1 1 d D . .
H169 H 1.0915 0.2821 0.3245 0.430 Uiso 1 1 calc R . .
C170 C 1.0201(11) 0.2868(6) 0.2599(9) 0.119(7) Uani 1 1 d DU . .
C171 C 1.0445(10) 0.3274(8) 0.2424(8) 0.155(10) Uani 1 1 d DU . .
H171 H 1.0797 0.3421 0.2633 0.186 Uiso 1 1 calc R . .
C172 C 1.0118(12) 0.3397(8) 0.1955(9) 0.180(12) Uiso 1 1 d D . .
H172 H 1.0238 0.3622 0.1809 0.216 Uiso 1 1 calc R . .
C173 C 0.9572(12) 0.3144(8) 0.1711(9) 0.166(11) Uiso 1 1 d D . .
C174 C 0.9226(13) 0.3308(9) 0.1253(10) 0.193(13) Uiso 1 1 d D . .
H174 H 0.9361 0.3553 0.1156 0.231 Uiso 1 1 calc R . .
C175 C 0.8705(14) 0.3118(8) 0.0953(10) 0.195(13) Uani 1 1 d DU . .
H175 H 0.8517 0.3231 0.0641 0.234 Uiso 1 1 calc R . .
C176 C 0.8418(13) 0.2786(8) 0.1040(9) 0.192(13) Uani 1 1 d DU . .
H176 H 0.8027 0.2680 0.0825 0.230 Uiso 1 1 calc R . .
C177 C 0.4819(9) 0.9833(4) 0.9913(7) 0.152(10) Uani 1 1 d GDU . .
C178 C 0.5208(9) 0.9531(7) 1.0117(6) 0.136(9) Uani 1 1 d GDU . .
C179 C 0.5014(12) 0.9156(7) 1.0002(8) 0.28(3) Uiso 1 1 d G . .
H179 H 0.5291 0.8940 1.0147 0.336 Uiso 1 1 calc R . .
C180 C 0.4431(14) 0.9083(6) 0.9682(9) 0.212(17) Uani 1 1 d G . .
H180 H 0.4294 0.8817 0.9600 0.255 Uiso 1 1 calc R . .
C181 C 0.4042(11) 0.9386(7) 0.9478(7) 0.160(11) Uani 1 1 d GU . .
H181 H 0.3627 0.9335 0.9250 0.192 Uiso 1 1 calc R . .
C182 C 0.4236(9) 0.9761(5) 0.9593(7) 0.139(9) Uani 1 1 d GU . .
C183 C 0.3942(13) 1.0111(9) 0.9427(9) 0.144(9) Uani 1 1 d DU . .
H183 H 0.3530 1.0095 0.9184 0.173 Uiso 1 1 calc R . .
C184 C 0.4177(13) 1.0496(9) 0.9571(13) 0.239(18) Uiso 1 1 d D . .
H184 H 0.3943 1.0736 0.9468 0.287 Uiso 1 1 calc R . .
C185 C 0.1596(16) 0.0441(10) 0.9729(13) 0.187(13) Uani 1 1 d U . .
O20 O 0.1582(7) 0.9571(4) 0.9054(7) 0.144(7) Uani 1 1 d . . .
C187 C -0.0227(11) 0.9712(8) 0.2060(14) 0.181(14) Uani 1 1 d . . .
O19 O 0.2012(9) 0.0314(5) 0.9464(8) 0.169(7) Uani 1 1 d . . .
O21 O 0.0364(7) 0.9673(4) 0.1925(8) 0.158(7) Uani 1 1 d . . .

loop_
_atom_site_aniso_label
_atom_site_aniso_U_11
_atom_site_aniso_U_22
_atom_site_aniso_U_33
_atom_site_aniso_U_23
_atom_site_aniso_U_13
_atom_site_aniso_U_12
Ir1 0.0428(3) 0.0372(3) 0.0508(3) -0.0054(2) 0.0184(2) -0.0066(2)
Ir2 0.0444(3) 0.0460(3) 0.0590(4) 0.0017(2) 0.0254(3) -0.0073(2)
Ir3 0.0424(3) 0.0420(3) 0.0531(4) -0.0025(2) 0.0116(2) 0.0007(2)
Ir4 0.0510(3) 0.0484(3) 0.0474(3) -0.0046(2) 0.0101(3) 0.0036(2)
Ir5 0.0702(4) 0.0423(3) 0.0610(4) 0.0093(3) 0.0320(3) 0.0078(3)
Ir6 0.0450(3) 0.0645(4) 0.0576(4) 0.0043(3) 0.0218(3) 0.0168(3)
N1 0.035(6) 0.046(6) 0.063(8) -0.009(5) 0.020(6) -0.006(5)
N2 0.066(7) 0.032(5) 0.049(7) 0.001(5) 0.029(6) -0.004(5)
N3 0.031(5) 0.053(6) 0.045(6) 0.013(5) 0.013(5) 0.005(4)
N4 0.046(6) 0.045(6) 0.075(9) 0.007(6) 0.029(6) -0.005(5)
N5 0.057(7) 0.033(6) 0.055(7) -0.002(5) 0.019(6) -0.006(5)
N6 0.052(6) 0.042(6) 0.040(6) -0.009(5) 0.010(5) 0.006(5)
N7 0.040(6) 0.043(6) 0.051(7) 0.010(5) 0.010(5) 0.013(5)
N8 0.045(6) 0.044(6) 0.066(8) -0.018(6) 0.003(6) 0.002(5)
N9 0.061(8) 0.061(7) 0.053(8) 0.020(6) 0.020(6) 0.018(6)
N10 0.084(9) 0.061(8) 0.054(8) 0.012(6) 0.028(7) 0.004(7)
N11 0.045(6) 0.042(6) 0.059(8) -0.001(5) 0.026(6) 0.006(5)
N12 0.058(8) 0.070(8) 0.050(8) 0.007(6) 0.016(6) 0.020(6)
N13 0.048(6) 0.040(6) 0.045(7) 0.001(5) 0.024(5) -0.005(5)
N14 0.048(6) 0.029(5) 0.057(7) 0.000(4) 0.039(6) 0.001(4)
N15 0.037(6) 0.039(6) 0.058(7) -0.004(5) 0.014(5) -0.003(5)
N16 0.041(6) 0.054(7) 0.040(6) -0.007(5) 0.010(5) -0.004(5)
N17 0.024(5) 0.038(5) 0.047(6) -0.010(5) 0.012(4) 0.000(4)
N18 0.047(7) 0.040(6) 0.095(10) 0.014(6) 0.026(7) -0.004(5)
N19 0.036(6) 0.052(7) 0.062(8) 0.015(5) 0.026(5) 0.011(5)
N20 0.049(7) 0.042(6) 0.049(7) -0.005(5) 0.012(6) -0.004(5)
N21 0.052(7) 0.054(7) 0.041(7) 0.006(5) 0.007(5) 0.009(5)
N22 0.062(8) 0.053(7) 0.067(8) -0.021(6) 0.030(7) -0.024(6)
N23 0.040(6) 0.039(6) 0.087(9) -0.012(6) 0.009(6) 0.000(5)
N24 0.023(5) 0.065(7) 0.053(7) -0.004(6) 0.002(5) 0.000(5)
O1 0.136(13) 0.101(10) 0.169(15) 0.049(10) 0.037(11) -0.034(9)
O2 0.100(11) 0.123(12) 0.211(18) 0.052(11) 0.070(12) 0.040(9)
O3 0.093(11) 0.166(14) 0.167(16) 0.025(12) -0.027(10) -0.069(10)
O4 0.203(14) 0.208(14) 0.123(12) 0.003(11) 0.097(11) -0.058(12)
O5 0.180(13) 0.103(10) 0.250(16) 0.042(10) 0.113(12) 0.037(10)
O6 0.221(16) 0.194(14) 0.154(13) -0.059(12) 0.074(12) -0.062(13)
O7 0.226(18) 0.258(18) 0.295(19) 0.119(15) 0.091(15) 0.026(15)
O8 0.173(18) 0.090(12) 0.29(3) 0.019(13) 0.085(18) -0.002(11)
O9 0.36(2) 0.32(2) 0.28(2) -0.029(17) 0.066(17) -0.058(17)
S1 0.072(3) 0.130(5) 0.119(5) 0.025(4) 0.018(3) -0.014(3)
S2 0.168(6) 0.094(4) 0.116(5) -0.022(4) 0.008(5) 0.046(4)
S3 0.164(6) 0.079(4) 0.125(5) 0.015(3) 0.020(5) -0.006(4)
F1 0.237(18) 0.158(13) 0.210(18) 0.042(12) 0.105(15) -0.048(12)
F2 0.23(2) 0.186(15) 0.149(14) -0.013(12) 0.072(14) -0.012(14)
F3 0.160(13) 0.124(11) 0.29(2) 0.007(12) 0.128(15) 0.000(10)
F4 0.258(17) 0.333(18) 0.220(16) -0.028(14) 0.120(14) -0.058(14)
F5 0.235(16) 0.215(15) 0.286(17) 0.095(13) 0.051(13) 0.053(13)
F6 0.24(2) 0.37(3) 0.24(2) -0.05(2) 0.170(19) -0.11(2)
C1 0.037(7) 0.030(6) 0.070(10) 0.003(6) 0.026(7) -0.001(5)
C2 0.036(7) 0.048(8) 0.096(12) -0.007(8) 0.022(8) -0.008(6)
C3 0.046(8) 0.059(9) 0.091(13) 0.004(9) 0.006(9) 0.006(7)
C4 0.080(11) 0.057(9) 0.054(10) -0.004(7) 0.012(9) 0.002(8)
C5 0.035(7) 0.054(8) 0.081(11) 0.007(8) 0.006(7) -0.004(6)
C6 0.040(7) 0.029(6) 0.064(9) 0.007(6) 0.025(7) -0.008(5)
C7 0.046(7) 0.041(7) 0.042(8) 0.000(6) 0.015(6) 0.001(6)
C8 0.054(8) 0.039(7) 0.081(11) 0.016(7) 0.045(8) -0.006(6)
C9 0.070(10) 0.026(7) 0.090(12) 0.005(7) 0.027(9) -0.008(6)
C10 0.057(9) 0.055(8) 0.066(10) 0.012(7) 0.014(8) -0.014(7)
C11 0.073(11) 0.058(10) 0.103(15) -0.012(9) 0.027(11) 0.003(8)
C12 0.055(10) 0.060(10) 0.128(17) 0.010(10) 0.041(11) 0.002(8)
C13 0.064(10) 0.068(10) 0.092(13) -0.031(9) 0.029(9) 0.007(8)
C14 0.047(8) 0.044(7) 0.073(10) -0.006(7) 0.029(8) -0.005(6)
C15 0.048(8) 0.032(7) 0.059(10) -0.003(6) -0.016(7) 0.000(6)
C16 0.061(9) 0.048(9) 0.096(13) 0.007(8) 0.007(9) -0.017(7)
C17 0.070(11) 0.034(8) 0.121(16) -0.002(9) -0.006(11) 0.000(7)
C18 0.083(11) 0.042(8) 0.055(10) -0.014(7) 0.017(9) 0.004(7)
C19 0.060(9) 0.069(10) 0.055(10) -0.021(8) 0.017(8) 0.001(7)
C20 0.046(7) 0.025(6) 0.066(10) 0.006(6) 0.000(7) -0.002(5)
C21 0.049(7) 0.031(6) 0.043(8) -0.011(6) 0.008(6) -0.007(5)
C22 0.043(7) 0.049(8) 0.041(8) 0.012(6) 0.009(6) 0.003(6)
C23 0.070(9) 0.025(6) 0.059(10) -0.008(6) -0.007(8) 0.015(6)
C24 0.072(10) 0.054(9) 0.080(12) -0.005(8) 0.026(9) 0.018(8)
C25 0.050(8) 0.030(7) 0.087(12) 0.004(7) -0.001(8) -0.001(6)
C26 0.060(10) 0.051(9) 0.099(14) 0.022(9) 0.007(10) -0.003(7)
C27 0.067(9) 0.045(8) 0.060(10) 0.001(7) 0.014(8) -0.003(7)
C28 0.067(9) 0.025(6) 0.041(8) 0.002(5) 0.012(7) 0.004(6)
C29 0.041(8) 0.071(10) 0.069(11) 0.010(8) 0.015(8) 0.009(7)
C30 0.067(10) 0.083(11) 0.066(11) -0.024(9) 0.019(9) -0.012(9)
C31 0.064(10) 0.067(10) 0.080(13) -0.001(9) 0.006(9) -0.009(8)
C32 0.058(10) 0.073(11) 0.090(14) -0.021(9) 0.016(10) -0.029(8)
C33 0.063(10) 0.097(13) 0.070(12) 0.013(10) 0.026(9) 0.016(9)
C34 0.036(8) 0.077(10) 0.054(10) 0.002(8) -0.011(7) -0.009(7)
C35 0.040(7) 0.068(9) 0.059(10) 0.005(7) 0.018(7) -0.020(7)
C36 0.067(10) 0.048(8) 0.051(9) 0.025(7) 0.024(8) 0.015(7)
C37 0.028(6) 0.048(7) 0.051(9) -0.009(6) -0.006(6) -0.003(5)
C38 0.053(9) 0.052(8) 0.080(12) 0.002(8) 0.012(8) -0.001(7)
C39 0.065(11) 0.076(11) 0.073(13) -0.004(9) -0.003(10) -0.006(8)
C40 0.088(13) 0.056(9) 0.059(11) -0.011(8) -0.004(10) 0.014(8)
C41 0.064(10) 0.050(8) 0.066(11) -0.005(7) 0.021(8) 0.019(7)
C42 0.038(7) 0.039(7) 0.057(9) -0.005(6) 0.027(7) 0.003(5)
C43 0.042(7) 0.047(7) 0.037(7) -0.014(6) 0.024(6) -0.011(6)
C44 0.024(6) 0.045(7) 0.042(7) -0.003(5) 0.012(5) -0.003(5)
C45 0.047(7) 0.032(6) 0.047(8) 0.000(5) 0.025(6) -0.014(5)
C46 0.054(8) 0.036(7) 0.078(11) -0.002(7) 0.033(8) -0.003(6)
C47 0.023(6) 0.041(7) 0.074(10) -0.013(6) 0.014(6) -0.009(5)
C48 0.023(6) 0.064(8) 0.032(7) -0.004(6) 0.018(5) -0.001(5)
C49 0.056(8) 0.045(7) 0.063(9) 0.011(6) 0.036(7) 0.002(6)
C50 0.038(7) 0.068(9) 0.022(7) 0.005(6) 0.004(5) -0.011(6)
C51 0.042(7) 0.031(6) 0.069(10) -0.010(6) 0.020(7) -0.010(5)
C52 0.076(10) 0.020(6) 0.061(9) 0.003(6) 0.025(8) -0.001(6)
C53 0.017(5) 0.051(7) 0.049(8) -0.002(6) 0.003(5) -0.001(5)
C54 0.055(8) 0.029(6) 0.037(7) -0.003(5) 0.012(6) -0.001(5)
C55 0.066(9) 0.036(7) 0.057(9) 0.003(6) 0.031(8) 0.002(6)
C56 0.049(9) 0.029(7) 0.136(16) -0.013(8) -0.002(9) -0.008(6)
C57 0.037(7) 0.039(7) 0.067(9) -0.005(6) 0.015(7) -0.007(5)
C58 0.026(6) 0.037(7) 0.069(9) 0.004(6) 0.019(6) -0.001(5)
C59 0.044(8) 0.070(10) 0.094(13) 0.009(9) 0.019(8) 0.000(7)
C60 0.068(11) 0.032(7) 0.121(15) 0.000(8) 0.033(11) -0.015(7)
C61 0.082(11) 0.053(8) 0.050(9) -0.010(7) 0.036(8) 0.015(8)
C62 0.039(7) 0.066(10) 0.055(9) -0.002(7) -0.005(7) 0.010(7)
C63 0.064(9) 0.053(8) 0.032(7) 0.002(6) 0.032(7) 0.000(7)
C64 0.044(8) 0.031(6) 0.069(10) -0.001(6) 0.015(7) -0.014(5)
C65 0.060(9) 0.080(11) 0.085(12) -0.016(9) 0.041(9) 0.000(8)
C66 0.029(6) 0.070(8) 0.017(6) -0.003(5) 0.014(5) 0.009(5)
C67 0.006(5) 0.058(7) 0.065(8) 0.010(6) 0.010(5) -0.007(5)
C68 0.032(7) 0.028(6) 0.088(11) -0.001(6) 0.014(7) 0.009(5)
C69 0.060(9) 0.046(8) 0.078(11) 0.002(7) 0.022(8) -0.012(7)
C70 0.057(9) 0.051(9) 0.085(12) 0.014(8) 0.007(9) -0.005(7)
C71 0.046(8) 0.053(8) 0.054(9) -0.008(6) 0.013(7) -0.001(6)
C72 0.068(10) 0.046(8) 0.083(12) -0.009(8) 0.008(9) -0.005(7)
C73 0.067(11) 0.081(11) 0.065(11) -0.008(9) 0.005(9) 0.016(9)
C74 0.028(6) 0.038(7) 0.066(9) -0.018(6) 0.013(6) 0.002(5)
C75 0.063(9) 0.041(8) 0.088(12) -0.020(7) 0.018(9) -0.030(7)
C76 0.031(6) 0.037(6) 0.058(8) 0.004(6) 0.018(6) -0.007(5)
C77 0.035(7) 0.064(9) 0.063(10) 0.006(7) 0.009(7) 0.002(6)
C78 0.067(9) 0.053(8) 0.058(9) -0.014(7) 0.041(8) -0.019(7)
C79 0.066(9) 0.054(8) 0.033(8) -0.011(6) 0.017(7) 0.006(7)
C80 0.081(11) 0.053(9) 0.072(11) -0.010(8) 0.029(10) -0.001(8)
C81 0.114(13) 0.040(8) 0.053(9) -0.011(7) 0.053(9) -0.008(8)
C82 0.038(7) 0.044(7) 0.051(8) -0.013(6) 0.008(6) 0.003(6)
C83 0.052(9) 0.041(8) 0.084(12) -0.017(7) 0.014(8) -0.016(6)
C84 0.135(18) 0.040(9) 0.143(19) 0.013(10) 0.043(15) -0.018(10)
C85 0.084(12) 0.093(12) 0.064(11) 0.010(9) 0.041(10) 0.015(9)
C86 0.142(18) 0.063(11) 0.113(16) -0.029(10) 0.057(14) -0.037(11)
C87 0.079(11) 0.068(10) 0.080(12) -0.008(9) 0.017(10) 0.004(8)
C88 0.074(12) 0.095(13) 0.105(15) -0.029(11) 0.019(11) -0.048(10)
C89 0.042(8) 0.062(9) 0.083(12) 0.011(8) 0.029(8) 0.001(7)
C90 0.035(7) 0.084(11) 0.059(10) 0.007(8) 0.001(7) -0.017(7)
C91 0.076(11) 0.049(8) 0.075(12) -0.010(8) 0.036(9) -0.005(7)
C92 0.046(8) 0.078(10) 0.071(11) -0.007(8) 0.037(8) -0.012(7)
C93 0.070(10) 0.070(10) 0.069(11) 0.002(8) 0.036(9) -0.008(8)
C94 0.073(10) 0.037(7) 0.059(10) -0.018(6) -0.005(8) 0.002(7)
C95 0.071(11) 0.076(11) 0.102(15) 0.006(10) -0.001(10) -0.016(9)
C96 0.078(12) 0.084(12) 0.115(16) 0.025(11) 0.055(12) 0.003(9)
C97 0.079(12) 0.100(13) 0.083(13) 0.000(10) 0.046(10) -0.014(10)
C98 0.059(10) 0.095(12) 0.065(11) 0.028(9) 0.012(8) -0.009(8)
C99 0.046(9) 0.084(12) 0.081(13) -0.006(10) 0.019(9) 0.008(8)
C100 0.050(10) 0.067(11) 0.145(18) -0.042(12) 0.014(11) -0.036(8)
C101 0.035(8) 0.073(11) 0.144(18) 0.018(11) 0.030(10) -0.005(7)
C102 0.042(8) 0.098(13) 0.065(11) -0.009(10) 0.021(8) -0.013(8)
C103 0.091(13) 0.086(13) 0.103(16) 0.010(11) 0.061(12) 0.024(10)
C104 0.068(13) 0.27(3) 0.101(18) 0.058(19) -0.032(12) -0.034(17)
C105 0.082(12) 0.135(15) 0.184(17) -0.053(13) 0.019(12) -0.039(11)
C106 0.106(17) 0.19(2) 0.20(3) 0.11(2) 0.072(19) 0.022(17)
C107 0.084(15) 0.21(3) 0.13(2) -0.043(19) 0.065(15) -0.018(15)
C108 0.120(17) 0.093(15) 0.17(2) -0.017(14) 0.083(17) 0.034(12)
C109 0.106(15) 0.116(16) 0.020(8) -0.027(9) 0.002(9) -0.015(13)
C110 0.104(16) 0.104(15) 0.047(11) 0.007(10) -0.006(10) 0.001(13)
C111 0.108(15) 0.096(13) 0.029(9) 0.010(8) 0.025(9) 0.013(12)
C112 0.104(16) 0.15(2) 0.088(16) 0.037(14) 0.050(13) 0.020(15)
C113 0.16(2) 0.099(15) 0.034(10) -0.016(9) 0.035(12) 0.027(15)
C114 0.111(17) 0.16(2) 0.073(14) -0.017(14) -0.011(12) -0.031(16)
C115 0.26(4) 0.27(4) 0.11(2) 0.02(2) 0.03(2) 0.15(3)
C116 0.20(3) 0.111(19) 0.13(2) 0.026(15) 0.07(2) -0.002(18)
C117 0.16(2) 0.33(4) 0.14(2) -0.05(3) 0.13(2) -0.06(3)
C118 0.195(18) 0.155(16) 0.126(16) -0.033(13) 0.043(14) 0.054(14)
C119 0.145(14) 0.046(8) 0.048(9) -0.005(7) 0.020(9) -0.009(9)
C120 0.169(16) 0.085(11) 0.090(13) 0.040(10) 0.054(12) 0.033(11)
C121 0.123(13) 0.082(11) 0.055(10) 0.000(8) 0.002(9) -0.047(10)
C122 0.163(15) 0.077(10) 0.063(10) 0.010(8) 0.075(11) 0.017(10)
C123 0.096(10) 0.086(11) 0.105(13) 0.032(10) 0.053(10) -0.010(9)
C124 0.23(2) 0.162(17) 0.147(18) 0.002(14) 0.066(15) -0.038(15)
C126 0.165(18) 0.189(18) 0.125(16) 0.045(14) 0.021(14) -0.018(14)
C127 0.24(2) 0.146(17) 0.162(18) -0.012(14) 0.100(16) 0.000(15)
C128 0.143(14) 0.22(2) 0.22(2) 0.058(16) 0.094(15) -0.017(14)
C129 0.097(12) 0.125(13) 0.079(12) -0.038(10) 0.037(10) 0.046(10)
C130 0.117(17) 0.088(14) 0.119(18) 0.031(13) 0.078(15) 0.053(12)
C131 0.086(14) 0.090(14) 0.121(18) -0.014(13) 0.048(13) -0.021(11)
C132 0.082(12) 0.064(10) 0.080(13) -0.023(9) 0.020(10) 0.003(9)
C133 0.133(17) 0.051(10) 0.16(2) -0.016(11) 0.113(17) -0.003(10)
C134 0.180(19) 0.23(2) 0.191(19) -0.097(15) 0.084(15) 0.031(15)
C135 0.28(3) 0.27(3) 0.26(2) 0.023(18) 0.127(19) 0.025(18)
C137 0.17(3) 0.25(3) 0.11(2) 0.01(2) 0.064(19) 0.12(2)
C138 0.169(17) 0.188(19) 0.25(2) -0.045(16) 0.131(16) 0.018(14)
C145 0.062(18) 0.12(2) 0.08(2) -0.004(17) 0.009(15) 0.021(16)
C146 0.063(16) 0.074(17) 0.041(16) -0.023(13) 0.028(13) -0.014(14)
C147 0.19(5) 0.030(19) 0.11(4) 0.00(2) 0.13(4) -0.01(2)
C148 0.11(2) 0.15(2) 0.095(18) 0.018(18) 0.077(17) 0.016(18)
C149 0.13(2) 0.11(2) 0.059(16) 0.003(15) 0.053(16) 0.027(18)
C150 0.089(19) 0.084(19) 0.10(2) -0.014(15) 0.063(16) 0.007(15)
C151 0.054(16) 0.059(17) 0.043(16) 0.012(13) 0.028(13) 0.010(13)
C152 0.060(17) 0.087(19) 0.052(17) 0.013(15) 0.029(14) -0.005(15)
C153 0.097(12) 0.121(12) 0.140(14) 0.008(10) 0.039(11) -0.008(10)
C154 0.179(18) 0.17(2) 0.138(17) 0.000(15) 0.121(15) -0.043(16)
C155 0.10(2) 0.09(2) 0.051(18) 0.013(15) 0.061(16) 0.013(16)
C156 0.092(11) 0.060(10) 0.054(9) 0.009(8) 0.051(9) -0.004(9)
C157 0.13(3) 0.15(3) 0.12(3) -0.003(18) 0.05(2) 0.005(19)
C158 0.079(17) 0.097(13) 0.10(2) -0.017(14) 0.024(15) -0.012(14)
C159 0.11(2) 0.12(2) 0.08(2) -0.015(17) 0.050(17) -0.011(17)
C160 0.12(2) 0.15(3) 0.11(2) -0.010(17) 0.09(2) 0.024(18)
C14A 0.07(2) 0.09(2) 0.19(4) 0.04(2) 0.01(2) -0.036(18)
C14B 0.16(3) 0.047(16) 0.08(2) 0.016(14) 0.03(2) 0.051(18)
C14C 0.179(18) 0.17(2) 0.138(17) 0.000(15) 0.121(15) -0.043(16)
C14D 0.097(12) 0.121(12) 0.140(14) 0.008(10) 0.039(11) -0.008(10)
C14E 0.19(3) 0.20(3) 0.19(3) -0.015(18) 0.078(19) -0.019(19)
C15A 0.049(13) 0.074(16) 0.062(16) 0.019(13) 0.036(13) 0.023(12)
C15B 0.082(15) 0.050(13) 0.071(15) 0.000(12) 0.035(12) -0.014(12)
C15C 0.092(11) 0.060(10) 0.054(9) 0.009(8) 0.051(9) -0.004(9)
C15D 0.052(16) 0.11(2) 0.07(2) 0.023(18) 0.043(15) 0.041(17)
C15E 0.13(2) 0.11(2) 0.059(16) 0.003(15) 0.053(16) 0.027(18)
C15F 0.11(2) 0.15(2) 0.095(18) 0.018(18) 0.077(17) 0.016(18)
C15G 0.12(3) 0.12(3) 0.07(2) -0.01(2) 0.07(2) 0.01(2)
C15H 0.114(19) 0.119(19) 0.13(2) 0.009(16) 0.050(16) -0.029(15)
C15I 0.079(17) 0.097(13) 0.10(2) -0.017(14) 0.024(15) -0.012(14)
C15J 0.106(18) 0.124(19) 0.13(2) -0.003(15) 0.072(16) -0.004(15)
C161 0.145(16) 0.125(15) 0.173(18) -0.050(13) 0.093(14) 0.043(12)
C162 0.176(19) 0.21(2) 0.179(19) -0.053(16) 0.094(16) 0.043(15)
C163 0.166(19) 0.20(2) 0.20(2) -0.051(16) 0.096(16) 0.049(15)
C164 0.23(2) 0.20(2) 0.21(2) -0.085(16) 0.104(17) 0.052(16)
C165 0.16(3) 0.17(3) 0.23(4) 0.00(3) 0.13(3) -0.02(2)
C166 0.134(16) 0.171(18) 0.183(19) -0.032(15) 0.093(15) 0.033(14)
C167 0.166(18) 0.22(2) 0.18(2) -0.029(16) 0.088(16) 0.011(15)
C168 0.27(2) 0.24(2) 0.20(2) -0.057(17) 0.080(18) 0.014(18)
C170 0.107(11) 0.127(12) 0.122(13) -0.045(10) 0.038(10) 0.045(10)
C171 0.145(15) 0.180(17) 0.175(18) -0.049(13) 0.101(14) 0.072(13)
C175 0.22(2) 0.20(2) 0.19(2) -0.023(16) 0.094(17) 0.054(16)
C176 0.18(2) 0.19(2) 0.20(2) -0.036(16) 0.056(16) 0.042(16)
C177 0.146(17) 0.22(2) 0.121(16) -0.015(15) 0.090(15) -0.030(15)
C178 0.137(16) 0.213(19) 0.082(13) -0.012(13) 0.070(12) -0.001(14)
C180 0.23(4) 0.34(5) 0.13(3) 0.07(3) 0.14(3) 0.05(4)
C181 0.182(18) 0.21(2) 0.145(17) -0.001(15) 0.124(15) -0.035(15)
C182 0.131(15) 0.180(17) 0.122(16) -0.009(14) 0.065(13) -0.085(14)
C183 0.160(16) 0.207(19) 0.105(14) 0.004(13) 0.098(13) -0.010(14)
C185 0.162(18) 0.21(2) 0.21(2) -0.015(16) 0.088(16) 0.037(15)
O20 0.146(12) 0.079(8) 0.29(2) -0.037(10) 0.181(15) -0.035(8)
C187 0.089(17) 0.15(2) 0.31(4) -0.05(2) 0.07(2) 0.016(15)
O19 0.145(15) 0.123(13) 0.22(2) 0.005(13) 0.034(15) -0.005(11)
O21 0.106(11) 0.120(12) 0.27(2) 0.002(13) 0.100(14) 0.011(9)

loop_
_atom_type_symbol
_atom_type_description
_atom_type_scat_dispersion_real
_atom_type_scat_dispersion_imag
_atom_type_scat_source
C C 0.0033 0.0016 'International Tables Vol C Tables 4.2.6.8 and 6.1.1.4'
H H 0.0000 0.0000 'International Tables Vol C Tables 4.2.6.8 and 6.1.1.4'
N N 0.0061 0.0033 'International Tables Vol C Tables 4.2.6.8 and 6.1.1.4'
O O 0.0106 0.0060 'International Tables Vol C Tables 4.2.6.8 and 6.1.1.4'
F F 0.0171 0.0103 'International Tables Vol C Tables 4.2.6.8 and 6.1.1.4'
S S 0.1246 0.1234 'International Tables Vol C Tables 4.2.6.8 and 6.1.1.4'
Ir Ir -1.4442 7.9887 'International Tables Vol C Tables 4.2.6.8 and 6.1.1.4'

loop_
_geom_angle_atom_site_label_1
_geom_angle_atom_site_label_2
_geom_angle_atom_site_label_3
_geom_angle
_geom_angle_site_symmetry_1
_geom_angle_site_symmetry_3
N16 Ir1 C79 141.0(5) . .
N16 Ir1 C80 106.4(5) . .
C79 Ir1 C80 36.4(5) . .
N16 Ir1 C83 161.8(5) . .
C79 Ir1 C83 36.9(5) . .
C80 Ir1 C83 64.6(6) . .
N16 Ir1 N1 86.9(4) . .
C79 Ir1 N1 96.9(4) . .
C80 Ir1 N1 111.4(5) . .
C83 Ir1 N1 110.9(5) . .
N16 Ir1 N2 88.4(4) . .
C79 Ir1 N2 130.5(5) . .
C80 Ir1 N2 161.6(5) . .
C83 Ir1 N2 98.1(5) . .
N1 Ir1 N2 79.6(4) . .
N16 Ir1 C81 96.7(5) . .
C79 Ir1 C81 62.1(5) . .
C80 Ir1 C81 39.0(6) . .
C83 Ir1 C81 66.1(6) . .
N1 Ir1 C81 149.9(5) . .
N2 Ir1 C81 130.3(5) . .
N16 Ir1 C82 122.6(5) . .
C79 Ir1 C82 62.4(5) . .
C80 Ir1 C82 65.3(5) . .
C83 Ir1 C82 39.9(5) . .
N1 Ir1 C82 150.5(4) . .
N2 Ir1 C82 97.7(4) . .
C81 Ir1 C82 39.6(5) . .
N22 Ir2 C91 116.5(5) . .
N22 Ir2 C89 144.0(6) . .
C91 Ir2 C89 64.5(5) . .
N22 Ir2 C93 106.3(5) . .
C91 Ir2 C93 63.8(6) . .
C89 Ir2 C93 39.2(6) . .
N22 Ir2 C90 156.3(5) . .
C91 Ir2 C90 39.9(5) . .
C89 Ir2 C90 38.4(5) . .
C93 Ir2 C90 65.4(6) . .
N22 Ir2 N4 86.8(4) . .
C91 Ir2 N4 156.7(5) . .
C89 Ir2 N4 96.1(4) . .
C93 Ir2 N4 110.1(5) . .
C90 Ir2 N4 116.8(5) . .
N22 Ir2 C92 94.4(5) . .
C91 Ir2 C92 37.5(5) . .
C89 Ir2 C92 64.3(6) . .
C93 Ir2 C92 37.9(5) . .
C90 Ir2 C92 65.1(6) . .
N4 Ir2 C92 146.7(5) . .
N22 Ir2 N3 84.7(4) . .
C91 Ir2 N3 102.3(5) . .
C89 Ir2 N3 131.2(5) . .
C93 Ir2 N3 164.9(5) . .
C90 Ir2 N3 100.4(5) . .
N4 Ir2 N3 80.3(4) . .
C92 Ir2 N3 133.0(5) . .
C103 Ir3 N17 126.7(6) . .
C103 Ir3 C99 38.5(7) . .
N17 Ir3 C99 163.7(5) . .
C103 Ir3 C101 63.0(6) . .
N17 Ir3 C101 101.2(5) . .
C99 Ir3 C101 67.3(7) . .
C103 Ir3 N5 145.1(7) . .
N17 Ir3 N5 88.0(4) . .
C99 Ir3 N5 107.4(5) . .
C101 Ir3 N5 118.6(6) . .
C103 Ir3 C100 62.1(7) . .
N17 Ir3 C100 138.6(7) . .
C99 Ir3 C100 37.6(6) . .
C101 Ir3 C100 42.1(7) . .
N5 Ir3 C100 95.2(6) . .
C103 Ir3 N6 98.6(6) . .
N17 Ir3 N6 87.2(4) . .
C99 Ir3 N6 100.7(5) . .
C101 Ir3 N6 161.4(5) . .
N5 Ir3 N6 77.8(4) . .
C100 Ir3 N6 133.9(7) . .
C103 Ir3 C102 39.0(6) . .
N17 Ir3 C102 97.2(5) . .
C99 Ir3 C102 66.7(6) . .
C101 Ir3 C102 36.4(6) . .
N5 Ir3 C102 155.0(5) . .
C100 Ir3 C102 64.9(7) . .
N6 Ir3 C102 126.7(5) . .
N23 Ir4 N8 86.9(4) . .
N23 Ir4 C113 103.5(8) . .
N8 Ir4 C113 112.4(7) . .
N23 Ir4 C110 156.4(7) . .
N8 Ir4 C110 116.6(7) . .
C113 Ir4 C110 67.1(8) . .
N23 Ir4 C111 120.0(7) . .
N8 Ir4 C111 153.0(6) . .
C113 Ir4 C111 65.2(7) . .
C110 Ir4 C111 36.5(7) . .
N23 Ir4 N7 86.8(4) . .
N8 Ir4 N7 78.8(4) . .
C113 Ir4 N7 164.9(6) . .
C110 Ir4 N7 99.1(7) . .
C111 Ir4 N7 100.2(5) . .
N23 Ir4 C109 141.7(7) . .
N8 Ir4 C109 99.3(6) . .
C113 Ir4 C109 39.2(7) . .
C110 Ir4 C109 38.2(7) . .
C111 Ir4 C109 60.9(7) . .
N7 Ir4 C109 131.5(7) . .
N23 Ir4 C112 91.9(7) . .
N8 Ir4 C112 150.5(7) . .
C113 Ir4 C112 39.5(8) . .
C110 Ir4 C112 66.8(8) . .
C111 Ir4 C112 40.4(7) . .
N7 Ir4 C112 130.6(7) . .
C109 Ir4 C112 64.5(8) . .
N9 Ir5 N18 84.3(4) . .
N9 Ir5 C122 126.9(4) . .
N18 Ir5 C122 98.0(4) . .
N9 Ir5 N10 78.8(5) . .
N18 Ir5 N10 88.1(5) . .
C122 Ir5 N10 153.9(4) . .
N9 Ir5 C123 163.6(4) . .
N18 Ir5 C123 103.7(4) . .
C122 Ir5 C123 38.57(9) . .
N10 Ir5 C123 115.3(4) . .
N9 Ir5 C121 99.3(4) . .
N18 Ir5 C121 125.9(4) . .
C122 Ir5 C121 38.54(10) . .
N10 Ir5 C121 145.9(4) . .
C123 Ir5 C121 64.39(14) . .
N9 Ir5 C119 137.6(4) . .
N18 Ir5 C119 137.6(4) . .
C122 Ir5 C119 64.33(14) . .
N10 Ir5 C119 94.2(4) . .
C123 Ir5 C119 38.34(10) . .
C121 Ir5 C119 64.11(15) . .
N9 Ir5 C120 104.4(4) . .
N18 Ir5 C120 162.2(4) . .
C122 Ir5 C120 64.28(15) . .
N10 Ir5 C120 108.6(4) . .
C123 Ir5 C120 64.14(15) . .
C121 Ir5 C120 38.27(11) . .
C119 Ir5 C120 38.16(10) . .
C133 Ir6 N24 147.8(4) . .
C133 Ir6 C129 37.87(10) . .
N24 Ir6 C129 110.0(4) . .
C133 Ir6 C132 37.85(11) . .
N24 Ir6 C132 145.6(4) . .
C129 Ir6 C132 62.33(14) . .
C133 Ir6 N11 102.5(3) . .
N24 Ir6 N11 88.0(4) . .
C129 Ir6 N11 112.3(4) . .
C132 Ir6 N11 126.3(4) . .
C133 Ir6 N12 124.0(4) . .
N24 Ir6 N12 87.8(4) . .
C129 Ir6 N12 159.2(4) . .
C132 Ir6 N12 96.9(4) . .
N11 Ir6 N12 78.0(4) . .
C133 Ir6 C130 61.63(13) . .
N24 Ir6 C130 92.8(4) . .
C129 Ir6 C130 36.35(9) . .
C132 Ir6 C130 60.68(14) . .
N11 Ir6 C130 145.9(4) . .
N12 Ir6 C130 136.1(4) . .
C133 Ir6 C131 61.61(14) . .
N24 Ir6 C131 109.5(4) . .
C129 Ir6 C131 60.71(13) . .
C132 Ir6 C131 36.32(11) . .
N11 Ir6 C131 162.4(4) . .
N12 Ir6 C131 103.9(4) . .
C130 Ir6 C131 35.57(9) . .
C7 N1 C1 100.9(10) . .
C7 N1 Ir1 107.8(8) . .
C1 N1 Ir1 149.0(8) . .
C8 N2 C9 101.7(11) . .
C8 N2 Ir1 108.4(8) . .
C9 N2 Ir1 149.9(10) . .
C8 N3 C14 101.0(10) . .
C8 N3 Ir2 108.5(8) . .
C14 N3 Ir2 150.5(8) . .
C7 N4 C6 102.0(10) . .
C7 N4 Ir2 108.0(8) . .
C6 N4 Ir2 149.6(9) . .
C21 N5 C15 104.8(11) . .
C21 N5 Ir3 110.8(8) . .
C15 N5 Ir3 144.3(10) . .
C22 N6 C23 103.1(11) . .
C22 N6 Ir3 108.6(8) . .
C23 N6 Ir3 148.0(9) . .
C22 N7 C28 104.3(11) . .
C22 N7 Ir4 109.0(8) . .
C28 N7 Ir4 145.7(9) . .
C21 N8 C20 101.0(12) . .
C21 N8 Ir4 110.6(8) . .
C20 N8 Ir4 147.5(10) . .
C35 N9 C29 102.2(11) . .
C35 N9 Ir5 111.4(9) . .
C29 N9 Ir5 146.4(10) . .
C36 N10 C37 101.3(12) . .
C36 N10 Ir5 108.2(11) . .
C37 N10 Ir5 150.4(10) . .
C36 N11 C42 102.8(11) . .
C36 N11 Ir6 110.5(9) . .
C42 N11 Ir6 146.7(9) . .
C35 N12 C34 106.9(12) . .
C35 N12 Ir6 107.5(10) . .
C34 N12 Ir6 145.6(10) . .
C43 N13 C45 114.1(11) . .
C44 N14 C43 114.7(9) . .
C45 N15 C44 112.9(10) . .
C46 N16 C50 114.5(10) . .
C46 N16 Ir1 122.6(8) . .
C50 N16 Ir1 122.8(8) . .
C51 N17 C55 117.0(10) . .
C51 N17 Ir3 121.3(8) . .
C55 N17 Ir3 121.4(8) . .
C60 N18 C56 118.5(12) . .
C60 N18 Ir5 122.3(9) . .
C56 N18 Ir5 119.2(10) . .
C63 N19 C61 114.9(12) . .
C62 N20 C61 116.4(11) . .
C62 N21 C63 113.6(11) . .
C68 N22 C64 114.8(11) . .
C68 N22 Ir2 123.3(9) . .
C64 N22 Ir2 121.6(9) . .
C73 N23 C69 115.6(12) . .
C73 N23 Ir4 120.5(10) . .
C69 N23 Ir4 123.6(9) . .
C74 N24 C78 117.1(11) . .
C74 N24 Ir6 122.0(8) . .
C78 N24 Ir6 119.6(9) . .
O3 S1 O2 115.8(11) . .
O3 S1 O1 119.7(10) . .
O2 S1 O1 114.3(9) . .
O3 S1 C139 98.0(13) . .
O2 S1 C139 101.8(12) . .
O1 S1 C139 102.7(12) . .
O5 S2 O6 122.9(14) . .
O5 S2 O4 111.9(12) . .
O6 S2 O4 109.2(12) . .
O5 S2 C140 106.4(13) . .
O6 S2 C140 103.1(13) . .
O4 S2 C140 100.5(11) . .
O7 S3 O8 110.7(16) . .
O7 S3 O9 127(2) . .
O8 S3 O9 109.8(17) . .
O7 S3 C141 96.6(15) . .
O8 S3 C141 114.5(13) . .
O9 S3 C141 96.8(19) . .
C6 C1 N1 110.8(10) . .
C6 C1 C2 122.0(13) . .
N1 C1 C2 127.2(13) . .
C1 C2 C3 114.8(14) . .
C4 C3 C2 121.5(14) . .
C5 C4 C3 122.0(15) . .
C4 C5 C6 118.0(15) . .
C1 C6 N4 109.3(11) . .
C1 C6 C5 121.4(12) . .
N4 C6 C5 129.3(12) . .
N1 C7 N4 117.0(11) . .
N1 C7 C8 120.0(12) . .
N4 C7 C8 122.8(12) . .
N2 C8 N3 118.8(12) . .
N2 C8 C7 121.8(12) . .
N3 C8 C7 119.4(12) . .
N2 C9 C14 110.7(13) . .
N2 C9 C10 131.3(15) . .
C14 C9 C10 117.9(14) . .
C11 C10 C9 121.0(16) . .
C10 C11 C12 118.6(16) . .
C11 C12 C13 122.5(15) . .
C14 C13 C12 115.1(16) . .
C9 C14 N3 107.5(11) . .
C9 C14 C13 124.7(15) . .
N3 C14 C13 127.7(14) . .
C16 C15 N5 132.3(15) . .
C16 C15 C20 120.9(13) . .
N5 C15 C20 106.1(11) . .
C15 C16 C17 117.7(17) . .
C16 C17 C18 120.4(15) . .
C19 C18 C17 119.7(14) . .
C18 C19 C20 122.9(15) . .
C15 C20 C19 118.2(12) . .
C15 C20 N8 109.3(11) . .
C19 C20 N8 132.4(15) . .
N5 C21 N8 118.8(11) . .
N5 C21 C22 119.1(12) . .
N8 C21 C22 121.3(12) . .
N6 C22 N7 117.5(11) . .
N6 C22 C21 121.2(12) . .
N7 C22 C21 119.1(12) . .
N6 C23 C24 131.7(15) . .
N6 C23 C28 109.9(10) . .
C24 C23 C28 117.8(13) . .
C25 C24 C23 116.6(16) . .
C24 C25 C26 121.9(15) . .
C27 C26 C25 124.5(15) . .
C26 C27 C28 116.7(15) . .
C27 C28 N7 132.8(13) . .
C27 C28 C23 122.2(12) . .
N7 C28 C23 105.0(10) . .
C30 C29 N9 134.7(15) . .
C30 C29 C34 117.6(14) . .
N9 C29 C34 107.7(12) . .
C29 C30 C31 121.9(17) . .
C30 C31 C32 118.4(15) . .
C33 C32 C31 123.4(15) . .
C32 C33 C34 117.5(16) . .
C33 C34 N12 133.4(16) . .
C33 C34 C29 120.9(14) . .
N12 C34 C29 105.4(12) . .
N12 C35 C36 124.8(14) . .
N12 C35 N9 117.7(13) . .
C36 C35 N9 117.4(12) . .
N11 C36 N10 118.7(14) . .
N11 C36 C35 118.2(13) . .
N10 C36 C35 122.3(14) . .
C42 C37 C38 122.5(13) . .
C42 C37 N10 109.5(11) . .
C38 C37 N10 128.0(14) . .
C39 C38 C37 115.8(16) . .
C38 C39 C40 123.1(16) . .
C41 C40 C39 120.1(15) . .
C42 C41 C40 117.0(14) . .
C41 C42 C37 121.2(12) . .
C41 C42 N11 130.9(12) . .
C37 C42 N11 107.8(11) . .
N13 C43 N14 125.3(10) . .
N13 C43 C48 118.4(11) . .
N14 C43 C48 116.3(11) . .
N14 C44 N15 125.3(10) . .
N14 C44 C53 118.6(10) . .
N15 C44 C53 116.1(10) . .
N15 C45 N13 127.5(11) . .
N15 C45 C58 114.1(10) . .
N13 C45 C58 118.0(11) . .
N16 C46 C47 123.9(12) . .
C48 C47 C46 119.6(12) . .
C47 C48 C49 119.2(11) . .
C47 C48 C43 121.8(11) . .
C49 C48 C43 118.7(11) . .
C50 C49 C48 116.0(12) . .
C49 C50 N16 126.7(12) . .
C52 C51 N17 123.5(11) . .
C51 C52 C53 119.9(11) . .
C54 C53 C52 118.5(11) . .
C54 C53 C44 120.3(10) . .
C52 C53 C44 121.2(11) . .
C53 C54 C55 117.2(11) . .
N17 C55 C54 123.6(11) . .
N18 C56 C57 123.7(13) . .
C56 C57 C58 116.5(12) . .
C59 C58 C57 119.5(11) . .
C59 C58 C45 120.2(11) . .
C57 C58 C45 120.2(10) . .
C60 C59 C58 117.8(14) . .
N18 C60 C59 123.7(14) . .
N20 C61 N19 122.9(13) . .
N20 C61 C66 116.7(11) . .
N19 C61 C66 120.0(13) . .
N20 C62 N21 124.6(12) . .
N20 C62 C71 116.6(12) . .
N21 C62 C71 118.8(12) . .
N19 C63 N21 127.5(12) . .
N19 C63 C76 115.5(12) . .
N21 C63 C76 117.0(11) . .
N22 C64 C65 123.4(13) . .
C64 C65 C66 119.1(14) . .
C65 C66 C67 116.5(13) . .
C65 C66 C61 123.3(12) . .
C67 C66 C61 120.2(11) . .
C68 C67 C66 120.1(12) . .
C67 C68 N22 125.9(12) . .
C70 C69 N23 125.8(13) . .
C69 C70 C71 116.5(13) . .
C72 C71 C70 120.7(13) . .
C72 C71 C62 119.7(12) . .
C70 C71 C62 119.3(12) . .
C71 C72 C73 116.9(14) . .
N23 C73 C72 124.2(15) . .
N24 C74 C75 125.5(12) . .
C76 C75 C74 117.0(11) . .
C75 C76 C77 121.1(11) . .
C75 C76 C63 119.6(11) . .
C77 C76 C63 119.1(11) . .
C78 C77 C76 114.3(12) . .
N24 C78 C77 124.7(12) . .
C80 C79 C83 117.2(14) . .
C80 C79 C84 123.2(14) . .
C83 C79 C84 119.2(14) . .
C80 C79 Ir1 72.6(8) . .
C83 C79 Ir1 72.6(7) . .
C84 C79 Ir1 119.5(10) . .
C79 C80 C81 106.3(14) . .
C79 C80 C85 130.3(15) . .
C81 C80 C85 123.1(14) . .
C79 C80 Ir1 70.9(9) . .
C81 C80 Ir1 72.3(8) . .
C85 C80 Ir1 126.6(11) . .
C80 C81 C86 128.5(16) . .
C80 C81 C82 106.1(12) . .
C86 C81 C82 125.3(15) . .
C80 C81 Ir1 68.7(8) . .
C86 C81 Ir1 122.7(10) . .
C82 C81 Ir1 70.3(7) . .
C87 C82 C83 126.7(13) . .
C87 C82 C81 127.3(13) . .
C83 C82 C81 106.0(11) . .
C87 C82 Ir1 126.6(9) . .
C83 C82 Ir1 68.4(7) . .
C81 C82 Ir1 70.2(7) . .
C79 C83 C82 104.2(12) . .
C79 C83 C88 134.6(15) . .
C82 C83 C88 120.9(13) . .
C79 C83 Ir1 70.6(8) . .
C82 C83 Ir1 71.7(7) . .
C88 C83 Ir1 126.7(11) . .
C90 C89 C93 109.3(13) . .
C90 C89 C94 122.9(14) . .
C93 C89 C94 127.7(14) . .
C90 C89 Ir2 71.5(8) . .
C93 C89 Ir2 70.8(8) . .
C94 C89 Ir2 127.0(10) . .
C89 C90 C91 104.8(13) . .
C89 C90 C95 126.6(15) . .
C91 C90 C95 128.6(14) . .
C89 C90 Ir2 70.1(7) . .
C91 C90 Ir2 68.9(8) . .
C95 C90 Ir2 125.3(11) . .
C92 C91 C90 110.2(14) . .
C92 C91 C96 127.3(14) . .
C90 C91 C96 122.0(15) . .
C92 C91 Ir2 73.4(8) . .
C90 C91 Ir2 71.3(8) . .
C96 C91 Ir2 128.9(10) . .
C91 C92 C93 108.0(14) . .
C91 C92 C97 125.1(15) . .
C93 C92 C97 126.7(15) . .
C91 C92 Ir2 69.0(9) . .
C93 C92 Ir2 69.8(8) . .
C97 C92 Ir2 122.6(10) . .
C92 C93 C89 107.7(14) . .
C92 C93 C98 125.9(15) . .
C89 C93 C98 126.3(14) . .
C92 C93 Ir2 72.3(9) . .
C89 C93 Ir2 70.0(8) . .
C98 C93 Ir2 126.6(10) . .
C100 C99 C103 104.7(16) . .
C100 C99 C104 127.3(19) . .
C103 C99 C104 127.1(19) . .
C100 C99 Ir3 71.8(9) . .
C103 C99 Ir3 70.0(10) . .
C104 C99 Ir3 130.7(14) . .
C99 C100 C105 130(2) . .
C99 C100 C101 108.4(14) . .
C105 C100 C101 121.7(19) . .
C99 C100 Ir3 70.6(9) . .
C105 C100 Ir3 125.2(14) . .
C101 C100 Ir3 68.6(7) . .
C102 C101 C106 128(2) . .
C102 C101 C100 107.0(15) . .
C106 C101 C100 124.7(19) . .
C102 C101 Ir3 73.5(9) . .
C106 C101 Ir3 125.1(12) . .
C100 C101 Ir3 69.3(10) . .
C101 C102 C107 126(2) . .
C101 C102 C103 106.1(16) . .
C107 C102 C103 127(2) . .
C101 C102 Ir3 70.2(10) . .
C107 C102 Ir3 127.1(11) . .
C103 C102 Ir3 68.1(9) . .
C99 C103 C102 113.6(16) . .
C99 C103 C108 125.5(19) . .
C102 C103 C108 120.8(19) . .
C99 C103 Ir3 71.5(9) . .
C102 C103 Ir3 73.0(9) . .
C108 C103 Ir3 126.8(12) . .
C110 C109 C113 110.9(18) . .
C110 C109 C114 129(2) . .
C113 C109 C114 118(2) . .
C110 C109 Ir4 69.1(9) . .
C113 C109 Ir4 68.4(9) . .
C114 C109 Ir4 118.1(12) . .
C111 C110 C109 106(2) . .
C111 C110 C115 128(2) . .
C109 C110 C115 125(2) . .
C111 C110 Ir4 72.4(11) . .
C109 C110 Ir4 72.6(10) . .
C115 C110 Ir4 128.7(16) . .
C110 C111 C112 113.9(19) . .
C110 C111 C116 130(2) . .
C112 C111 C116 116(2) . .
C110 C111 Ir4 71.1(10) . .
C112 C111 Ir4 71.7(10) . .
C116 C111 Ir4 125.0(14) . .
C117 C112 C113 129(3) . .
C117 C112 C111 129(3) . .
C113 C112 C111 101.6(18) . .
C117 C112 Ir4 127.9(18) . .
C113 C112 Ir4 67.4(10) . .
C111 C112 Ir4 67.9(9) . .
C109 C113 C112 107.0(17) . .
C109 C113 C118 133(2) . .
C112 C113 C118 119(2) . .
C109 C113 Ir4 72.4(9) . .
C112 C113 Ir4 73.1(11) . .
C118 C113 Ir4 129.9(15) . .
C120 C119 C123 108.0 . .
C120 C119 C124 126.0 . .
C123 C119 C124 126.0 . .
C120 C119 Ir5 71.0(2) . .
C123 C119 Ir5 70.19(18) . .
C124 C119 Ir5 124.43(18) . .
C121 C120 C119 108.0 . .
C121 C120 C125 126.0 . .
C119 C120 C125 126.0 . .
C121 C120 Ir5 70.29(19) . .
C119 C120 Ir5 70.8(2) . .
C125 C120 Ir5 124.51(16) . .
C120 C121 C122 108.0 . .
C120 C121 C126 126.0 . .
C122 C121 C126 126.0 . .
C120 C121 Ir5 71.44(19) . .
C122 C121 Ir5 70.27(18) . .
C126 C121 Ir5 123.85(19) . .
C123 C122 C121 108.0 . .
C123 C122 C127 126.0 . .
C121 C122 C127 126.0 . .
C123 C122 Ir5 71.0(2) . .
C121 C122 Ir5 71.2(2) . .
C127 C122 Ir5 123.46(18) . .
C122 C123 C119 108.0 . .
C122 C123 C128 126.0 . .
C119 C123 C128 126.0 . .
C122 C123 Ir5 70.4(2) . .
C119 C123 Ir5 71.47(19) . .
C128 C123 Ir5 123.7(2) . .
C133 C129 C130 108.0 . .
C133 C129 C134 126.0 . .
C130 C129 C134 126.0 . .
C133 C129 Ir6 68.5(2) . .
C130 C129 Ir6 75.8(2) . .
C134 C129 Ir6 121.3(2) . .
C131 C130 C129 108.0 . .
C131 C130 C135 126.0 . .
C129 C130 C135 126.0 . .
C131 C130 Ir6 72.3(2) . .
C129 C130 Ir6 67.8(2) . .
C135 C130 Ir6 125.51(19) . .
C130 C131 C132 108.0 . .
C130 C131 C136 126.0 . .
C132 C131 C136 126.0 . .
C130 C131 Ir6 72.2(2) . .
C132 C131 Ir6 67.8(2) . .
C136 C131 Ir6 125.5(2) . .
C133 C132 C131 108.0 . .
C133 C132 C137 126.0 . .
C131 C132 C137 126.0 . .
C133 C132 Ir6 68.5(2) . .
C131 C132 Ir6 75.8(2) . .
C137 C132 Ir6 121.32(19) . .
C132 C133 C129 108.0 . .
C132 C133 C138 126.0 . .
C129 C133 C138 126.0 . .
C132 C133 Ir6 73.7(2) . .
C129 C133 Ir6 73.6(2) . .
C138 C133 Ir6 118.7(2) . .
F1 C139 F3 115(2) . .
F1 C139 F2 111(2) . .
F3 C139 F2 102(2) . .
F1 C139 S1 112.0(19) . .
F3 C139 S1 111.2(19) . .
F2 C139 S1 105.9(17) . .
F5 C140 F4 108.4(17) . .
F5 C140 F6 113.1(18) . .
F4 C140 F6 111.2(18) . .
F5 C140 S2 118.4(19) . .
F4 C140 S2 99.5(17) . .
F6 C140 S2 105.5(16) . .
F9 C141 F7 103.2(16) . .
F9 C141 F8 99.6(16) . .
F7 C141 F8 98.0(16) . .
F9 C141 S3 129(2) . .
F7 C141 S3 109.2(19) . .
F8 C141 S3 113(3) . .
C150 C145 C146 120.0 . .
C147 C146 C145 120.0 . .
C157 C147 C146 130(3) . .
C157 C147 C148 110(3) . .
C146 C147 C148 120.0 . .
C149 C148 C147 120.0 . .
C149 C148 C151 111.4 . .
C147 C148 C151 128.5 . .
C148 C149 C150 120.0 . .
C148 C149 C159 122(2) . .
C150 C149 C159 118(2) . .
C149 C150 C145 120.0 . .
C156 C151 C152 120.0 . .
C156 C151 C148 124.1 . .
C152 C151 C148 115.8 . .
C153 C152 C151 120.0 . .
C153 C152 C158 124(3) . .
C151 C152 C158 116(3) . .
C152 C153 C154 120.0 . .
C155 C154 C153 120.0 . .
C154 C155 C156 120.0 . .
C160 C156 C151 123(2) . .
C160 C156 C155 117(2) . .
C151 C156 C155 120.0 . .
C147 C157 C158 125(5) . .
C157 C158 C152 124(5) . .
C160 C159 C149 126(5) . .
C156 C160 C159 113(4) . .
C15A C14A C14B 120.0 . .
C14C C14B C14A 120.0 . .
C14B C14C C14D 120.0 . .
C14B C14C C15J 115.8(15) . .
C14D C14C C15J 123.8(15) . .
C14E C14D C14C 120.0 . .
C14E C14D C15B 130.1 . .
C14C C14D C15B 109.9 . .
C15A C14E C14D 120.0 . .
C15A C14E C15H 131.9(18) . .
C14D C14E C15H 107.0(17) . .
C14E C15A C14A 120.0 . .
C15C C15B C15G 120.0 . .
C15C C15B C14D 125.1 . .
C15G C15B C14D 114.9 . .
C15B C15C C15D 120.0 . .
C15B C15C C16A 126(2) . .
C15D C15C C16A 114(2) . .
C15C C15D C15E 120.0 . .
C15F C15E C15D 120.0 . .
C15E C15F C15G 120.0 . .
C15F C15G C15B 120.0 . .
C15F C15G C15I 114.9(18) . .
C15B C15G C15I 124.6(18) . .
C14E C15H C15I 127(3) . .
C15G C15I C15H 115(3) . .
C16A C15J C14C 118(4) . .
C15J C16A C15C 117(4) . .
C166 C161 C162 120.0 . .
C166 C161 C170 123.3(16) . .
C162 C161 C170 116.7(15) . .
C173 C162 C161 115.2(16) . .
C173 C162 C163 124.7(16) . .
C161 C162 C163 120.0 . .
C176 C163 C164 117.3(14) . .
C176 C163 C162 122.5(14) . .
C164 C163 C162 120.0 . .
C163 C164 C165 120.0 . .
C164 C165 C166 120.0 . .
C161 C166 C165 120.0 . .
C161 C166 C167 115(2) . .
C165 C166 C167 125(2) . .
C168 C167 C166 118(3) . .
C169 C168 C167 126(2) . .
C170 C169 C168 119(2) . .
C169 C170 C161 118(2) . .
C169 C170 C171 121(2) . .
C161 C170 C171 120.8(19) . .
C172 C171 C170 117(2) . .
C171 C172 C173 112.3(18) . .
C162 C173 C174 112.9(18) . .
C162 C173 C172 138(2) . .
C174 C173 C172 109.2(16) . .
C175 C174 C173 120(2) . .
C174 C175 C176 128(2) . .
C175 C176 C163 111(2) . .
C178 C177 C182 120.0 . .
C178 C177 C177 104(3) . 3_677
C182 C177 C177 136(3) . 3_677
C177 C178 C179 120.0 . .
C177 C178 C184 134.2(19) . 3_677
C179 C178 C184 105.7(19) . 3_677
C178 C179 C180 120.0 . .
C181 C180 C179 120.0 . .
C180 C181 C182 120.0 . .
C177 C182 C181 120.0 . .
C177 C182 C183 109.1(19) . .
C181 C182 C183 130.9(19) . .
C182 C183 C184 127(2) . .
C178 C184 C183 109(2) 3_677 .

loop_
_geom_bond_atom_site_label_1
_geom_bond_atom_site_label_2
_geom_bond_distance
_geom_bond_site_symmetry_2
Ir1 N16 2.100(10) .
Ir1 C79 2.133(12) .
Ir1 C80 2.154(15) .
Ir1 C83 2.158(12) .
Ir1 N1 2.165(11) .
Ir1 N2 2.168(10) .
Ir1 C81 2.201(13) .
Ir1 C82 2.203(13) .
Ir2 N22 2.074(10) .
Ir2 C91 2.129(15) .
Ir2 C89 2.143(14) .
Ir2 C93 2.154(15) .
Ir2 C90 2.161(13) .
Ir2 N4 2.165(10) .
Ir2 C92 2.186(13) .
Ir2 N3 2.197(10) .
Ir3 C103 2.123(16) .
Ir3 N17 2.130(9) .
Ir3 C99 2.143(15) .
Ir3 C101 2.148(17) .
Ir3 N5 2.156(10) .
Ir3 C100 2.158(14) .
Ir3 N6 2.164(11) .
Ir3 C102 2.189(16) .
Ir4 N23 2.102(11) .
Ir4 N8 2.120(12) .
Ir4 C113 2.133(15) .
Ir4 C110 2.141(18) .
Ir4 C111 2.157(16) .
Ir4 N7 2.177(10) .
Ir4 C109 2.187(14) .
Ir4 C112 2.21(2) .
Ir5 N9 2.109(12) .
Ir5 N18 2.141(11) .
Ir5 C122 2.158(7) .
Ir5 N10 2.162(12) .
Ir5 C123 2.166(7) .
Ir5 C121 2.170(7) .
Ir5 C119 2.183(6) .
Ir5 C120 2.185(6) .
Ir6 C133 2.062(6) .
Ir6 N24 2.090(10) .
Ir6 C129 2.125(7) .
Ir6 C132 2.127(6) .
Ir6 N11 2.171(10) .
Ir6 N12 2.177(12) .
Ir6 C130 2.225(7) .
Ir6 C131 2.226(7) .
N1 C7 1.344(15) .
N1 C1 1.400(16) .
N2 C8 1.309(16) .
N2 C9 1.372(16) .
N3 C8 1.361(15) .
N3 C14 1.401(16) .
N4 C7 1.354(16) .
N4 C6 1.390(15) .
N5 C21 1.316(16) .
N5 C15 1.405(15) .
N6 C22 1.339(16) .
N6 C23 1.379(16) .
N7 C22 1.344(15) .
N7 C28 1.414(15) .
N8 C21 1.330(15) .
N8 C20 1.437(15) .
N9 C35 1.369(18) .
N9 C29 1.458(18) .
N10 C36 1.334(18) .
N10 C37 1.425(16) .
N11 C36 1.322(17) .
N11 C42 1.421(15) .
N12 C35 1.312(16) .
N12 C34 1.419(17) .
N13 C43 1.302(15) .
N13 C45 1.351(14) .
N14 C44 1.341(14) .
N14 C43 1.357(15) .
N15 C45 1.321(15) .
N15 C44 1.347(14) .
N16 C46 1.357(16) .
N16 C50 1.378(15) .
N17 C51 1.345(14) .
N17 C55 1.357(15) .
N18 C60 1.301(18) .
N18 C56 1.336(17) .
N19 C63 1.281(15) .
N19 C61 1.365(16) .
N20 C62 1.316(16) .
N20 C61 1.351(17) .
N21 C62 1.347(16) .
N21 C63 1.351(16) .
N22 C68 1.319(15) .
N22 C64 1.347(16) .
N23 C73 1.306(18) .
N23 C69 1.356(16) .
N24 C74 1.311(14) .
N24 C78 1.360(16) .
O1 S1 1.462(13) .
O2 S1 1.449(14) .
O3 S1 1.392(13) .
O4 S2 1.584(16) .
O5 S2 1.340(15) .
O6 S2 1.420(18) .
O7 S3 1.381(16) .
O8 S3 1.393(13) .
O9 S3 1.440(18) .
S1 C139 1.84(3) .
S2 C140 1.723(18) .
S3 C141 1.814(17) .
F1 C139 1.31(3) .
F2 C139 1.45(3) .
F3 C139 1.34(3) .
F4 C140 1.308(18) .
F5 C140 1.281(17) .
F6 C140 1.323(18) .
F7 C141 1.361(18) .
F8 C141 1.381(19) .
F9 C141 1.342(17) .
C1 C6 1.345(17) .
C1 C2 1.407(16) .
C2 C3 1.43(2) .
C3 C4 1.37(2) .
C4 C5 1.328(19) .
C5 C6 1.416(18) .
C7 C8 1.410(18) .
C9 C14 1.391(19) .
C9 C10 1.407(19) .
C10 C11 1.40(2) .
C11 C12 1.41(2) .
C12 C13 1.42(2) .
C13 C14 1.404(18) .
C15 C16 1.399(19) .
C15 C20 1.41(2) .
C16 C17 1.42(2) .
C17 C18 1.45(2) .
C18 C19 1.288(19) .
C19 C20 1.428(18) .
C21 C22 1.379(17) .
C23 C24 1.444(18) .
C23 C28 1.454(19) .
C24 C25 1.311(19) .
C25 C26 1.40(2) .
C26 C27 1.32(2) .
C27 C28 1.331(17) .
C29 C30 1.33(2) .
C29 C34 1.47(2) .
C30 C31 1.37(2) .
C31 C32 1.40(2) .
C32 C33 1.35(2) .
C33 C34 1.35(2) .
C35 C36 1.36(2) .
C37 C42 1.374(17) .
C37 C38 1.390(17) .
C38 C39 1.35(2) .
C39 C40 1.39(2) .
C40 C41 1.39(2) .
C41 C42 1.372(18) .
C43 C48 1.489(16) .
C44 C53 1.497(15) .
C45 C58 1.529(15) .
C46 C47 1.372(16) .
C47 C48 1.367(16) .
C48 C49 1.443(17) .
C49 C50 1.341(16) .
C51 C52 1.306(17) .
C52 C53 1.428(16) .
C53 C54 1.368(15) .
C54 C55 1.387(17) .
C56 C57 1.388(17) .
C57 C58 1.399(17) .
C58 C59 1.391(18) .
C59 C60 1.382(19) .
C61 C66 1.495(18) .
C62 C71 1.494(17) .
C63 C76 1.511(16) .
C64 C65 1.361(18) .
C65 C66 1.365(18) .
C66 C67 1.386(14) .
C67 C68 1.296(16) .
C69 C70 1.323(19) .
C70 C71 1.394(18) .
C71 C72 1.357(18) .
C72 C73 1.39(2) .
C74 C75 1.386(18) .
C75 C76 1.339(17) .
C76 C77 1.483(17) .
C77 C78 1.362(18) .
C79 C80 1.34(2) .
C79 C83 1.357(18) .
C79 C84 1.63(2) .
C80 C81 1.45(2) .
C80 C85 1.52(2) .
C81 C86 1.49(2) .
C81 C82 1.490(19) .
C82 C87 1.449(18) .
C82 C83 1.489(19) .
C83 C88 1.55(2) .
C89 C90 1.414(19) .
C89 C93 1.44(2) .
C89 C94 1.504(18) .
C90 C91 1.46(2) .
C90 C95 1.55(2) .
C91 C92 1.39(2) .
C91 C96 1.51(2) .
C92 C93 1.41(2) .
C92 C97 1.49(2) .
C93 C98 1.55(2) .
C99 C100 1.38(2) .
C99 C103 1.41(2) .
C99 C104 1.47(2) .
C100 C105 1.52(2) .
C100 C101 1.55(3) .
C101 C102 1.35(2) .
C101 C106 1.52(2) .
C102 C107 1.43(2) .
C102 C103 1.44(2) .
C103 C108 1.58(2) .
C109 C110 1.42(3) .
C109 C113 1.45(3) .
C109 C114 1.52(3) .
C110 C111 1.35(2) .
C110 C115 1.55(3) .
C111 C112 1.51(3) .
C111 C116 1.52(3) .
C112 C117 1.39(3) .
C112 C113 1.47(3) .
C113 C118 1.54(3) .
C119 C120 1.4278(16) .
C119 C123 1.4280(16) .
C119 C124 1.5173(18) .
C120 C121 1.4275(17) .
C120 C125 1.5178(17) .
C121 C122 1.4281(17) .
C121 C126 1.5178(18) .
C122 C123 1.4277(17) .
C122 C127 1.5173(18) .
C123 C128 1.5179(18) .
C129 C133 1.3600(16) .
C129 C130 1.3602(16) .
C129 C134 1.4452(17) .
C130 C131 1.3597(16) .
C130 C135 1.4452(17) .
C131 C132 1.3600(16) .
C131 C136 1.4452(17) .
C132 C133 1.3600(16) .
C132 C137 1.4457(17) .
C133 C138 1.4451(17) .
C145 C150 1.410(8) .
C145 C146 1.410(8) .
C146 C147 1.409(8) .
C147 C157 1.39(2) .
C147 C148 1.410(8) .
C148 C149 1.409(8) .
C148 C151 1.489(9) .
C149 C150 1.409(8) .
C149 C159 1.427(19) .
C151 C156 1.410(8) .
C151 C152 1.411(8) .
C152 C153 1.410(8) .
C152 C158 1.41(2) .
C153 C154 1.410(8) .
C154 C155 1.410(8) .
C155 C156 1.411(8) .
C156 C160 1.40(2) .
C157 C158 1.40(2) .
C159 C160 1.41(2) .
C14A C15A 1.416(5) .
C14A C14B 1.417(5) .
C14B C14C 1.416(5) .
C14C C14D 1.417(5) .
C14C C15J 1.68(3) .
C14D C14E 1.416(5) .
C14D C15B 1.515(6) .
C14E C15A 1.416(5) .
C14E C15H 1.46(4) .
C15B C15C 1.352(5) .
C15B C15G 1.353(5) .
C15C C15D 1.352(5) .
C15C C16A 1.48(4) .
C15D C15E 1.353(5) .
C15E C15F 1.352(5) .
C15F C15G 1.352(5) .
C15G C15I 1.42(4) .
C15H C15I 1.52(5) .
C15J C16A 1.32(4) .
C161 C166 1.415(10) .
C161 C162 1.416(10) .
C161 C170 1.53(3) .
C162 C173 1.33(2) .
C162 C163 1.416(10) .
C163 C176 1.357(16) .
C163 C164 1.415(10) .
C164 C165 1.415(10) .
C165 C166 1.416(10) .
C166 C167 1.51(3) .
C167 C168 1.409(18) .
C168 C169 1.40(2) .
C169 C170 1.37(2) .
C170 C171 1.61(3) .
C171 C172 1.386(17) .
C172 C173 1.452(17) .
C173 C174 1.418(18) .
C174 C175 1.350(18) .
C175 C176 1.350(18) .
C177 C178 1.334(10) .
C177 C182 1.335(10) .
C177 C177 1.370(17) 3_677
C178 C179 1.335(10) .
C178 C184 1.361(16) 3_677
C179 C180 1.335(10) .
C180 C181 1.334(10) .
C181 C182 1.335(10) .
C182 C183 1.35(3) .
C183 C184 1.400(18) .
C184 C178 1.36(4) 3_677
C185 O19 1.46(3) .
C187 O21 1.50(3) .

loop_
_platon_squeeze_void_nr
_platon_squeeze_void_average_x
_platon_squeeze_void_average_y
_platon_squeeze_void_average_z
_platon_squeeze_void_volume
_platon_squeeze_void_count_electrons
1 0.444 0.500 0.000 3011.1 824.7
2 0.387 0.000 0.500 3010.8 827.9
